data_7129130
loop_
_publ_author_name
'Feuerstein, Wolfram'
'Varava, Paul'
'Fadaei-Tirani, Farzaneh'
'Scopelliti, Rosario'
'Severin, Kay'

_publ_section_title
;
 Synthesis, structural characterization, and coordination chemistry of
 imidazole-based alkylidene ketenes.
;
_journal_issue 87
_journal_name_full 'Chemical communications (Cambridge, England)'
_journal_page_first 11509
_journal_page_last 11512
_journal_paper_doi 10.1039/d1cc05161j
_journal_volume 57
_journal_year 2021
_chemical_formula_moiety '0.471(Br), 0.529(Cl), C H2 Cl2, C58 H73 N4 O2'
_chemical_formula_sum 'C59 H75 Br0.47 Cl2.53 N4 O2'
_chemical_formula_weight 999.53
_space_group_crystal_system monoclinic
_space_group_IT_number 14
_space_group_name_Hall '-P 2ybc'
_space_group_name_H-M_alt 'P 1 21/c 1'
_atom_sites_solution_hydrogens geom
_atom_sites_solution_primary dual
_atom_sites_solution_secondary difmap
_audit_creation_date 2021-06-02
_audit_creation_method
;
Olex2 1.3
(compiled 2020.11.12 svn.r5f609507 for OlexSys, GUI svn.r6272)
;
_audit_update_record
;
2021-07-06 deposited with the CCDC.	2021-10-11 downloaded from the CCDC.
;
_cell_angle_alpha 90
_cell_angle_beta 95.752(3)
_cell_angle_gamma 90
_cell_formula_units_Z 8
_cell_length_a 24.5239(7)
_cell_length_b 29.6444(9)
_cell_length_c 16.5867(5)
_cell_measurement_reflns_used 7195
_cell_measurement_temperature 140.00(10)
_cell_measurement_theta_max 68.2190
_cell_measurement_theta_min 3.5650
_cell_volume 11997.8(6)
_computing_cell_refinement 'CrysAlisPro 1.171.41.110a (Rigaku OD, 2021)'
_computing_data_collection 'CrysAlisPro 1.171.41.110a (Rigaku OD, 2021)'
_computing_data_reduction 'CrysAlisPro 1.171.41.110a (Rigaku OD, 2021)'
_computing_molecular_graphics 'Olex2 1.3 (Dolomanov et al., 2009)'
_computing_publication_material 'Olex2 1.3 (Dolomanov et al., 2009)'
_computing_structure_refinement 'SHELXL 2018/3 (Sheldrick, 2015)'
_computing_structure_solution 'SHELXT  (Sheldrick, 2015)'
_diffrn_ambient_environment N~2~
_diffrn_ambient_temperature 140.00(10)
_diffrn_detector 'CCD plate'
_diffrn_detector_area_resol_mean 10.2665
_diffrn_detector_type Atlas
_diffrn_measured_fraction_theta_full 0.999
_diffrn_measured_fraction_theta_max 0.974
_diffrn_measurement_details
;
List of Runs (angles in degrees, time in seconds):

  # Type    Start    End  Width  t~exp~   \w     \q     \k     \f   Frames
#--------------------------------------------------------------------------
  1  \w    -74.00   9.00   1.00   10.00    --  -43.13  75.00 125.00   83
  2  \w     25.00  51.00   1.00   10.00    --   43.13 -75.00  -2.00   26
  3  \w    105.00 166.00   1.00   40.00    --  103.80  75.00 125.00   61
  4  \w     35.00 132.00   1.00   40.00    --  103.80 -75.00  -2.00   97
  5  \w     -7.00  30.00   1.00   10.00    --  -43.13  37.00   0.00   37
  6  \w   -117.00 -19.00   1.00   10.00    --  -43.13 -37.00-180.00   98
  7  \w     41.00  69.00   1.00   10.00    --   43.13 -99.00-180.00   28
  8  \w     47.00 108.00   1.00   40.00    --  103.80-111.00-150.00   61
  9  \w     29.00 129.00   1.00   40.00    --  103.80 -30.00   0.00  100
 10  \w    126.00 153.00   1.00   40.00    --  103.80 111.00   0.00   27
 11  \w    106.00 177.00   1.00   40.00    --  103.80 111.00  90.00   71
 12  \w     28.00  96.00   1.00   40.00    --  103.80-111.00 -60.00   68
 13  \w    107.00 163.00   1.00   40.00    --  103.80 111.00 -30.00   56
;
_diffrn_measurement_device 'four-circle diffractometer'
_diffrn_measurement_device_type 'SuperNova, Dual, Cu at home/near, Atlas'
_diffrn_measurement_method '\w scans'
_diffrn_orient_matrix_type 'CrysAlisPro convention (1999,Acta A55,543-557)'
_diffrn_orient_matrix_UB_11 -0.0241752000
_diffrn_orient_matrix_UB_12 -0.0205058000
_diffrn_orient_matrix_UB_13 -0.0811278000
_diffrn_orient_matrix_UB_21 -0.0268170000
_diffrn_orient_matrix_UB_22 -0.0378414000
_diffrn_orient_matrix_UB_23 0.0461146000
_diffrn_orient_matrix_UB_31 -0.0517649000
_diffrn_orient_matrix_UB_32 0.0291521000
_diffrn_orient_matrix_UB_33 0.0026140000
_diffrn_radiation_monochromator mirror
_diffrn_radiation_probe x-ray
_diffrn_radiation_type 'Cu K\a'
_diffrn_radiation_wavelength 1.54184
_diffrn_reflns_av_R_equivalents 0.0860
_diffrn_reflns_av_unetI/netI 0.0971
_diffrn_reflns_Laue_measured_fraction_full 0.999
_diffrn_reflns_Laue_measured_fraction_max 0.974
_diffrn_reflns_limit_h_max 19
_diffrn_reflns_limit_h_min -30
_diffrn_reflns_limit_k_max 36
_diffrn_reflns_limit_k_min -27
_diffrn_reflns_limit_l_max 19
_diffrn_reflns_limit_l_min -20
_diffrn_reflns_number 61782
_diffrn_reflns_point_group_measured_fraction_full 0.999
_diffrn_reflns_point_group_measured_fraction_max 0.974
_diffrn_reflns_theta_full 67.684
_diffrn_reflns_theta_max 72.610
_diffrn_reflns_theta_min 2.981
_diffrn_source 'micro-focus sealed X-ray tube'
_diffrn_source_type 'SuperNova (Cu) X-ray Source'
_exptl_absorpt_coefficient_mu 1.867
_exptl_absorpt_correction_T_max 0.771
_exptl_absorpt_correction_T_min 0.313
_exptl_absorpt_correction_type analytical
_exptl_absorpt_process_details
;
CrysAlisPro 1.171.41.110a (Rigaku Oxford Diffraction, 2021)
Analytical numeric absorption correction using a multifaceted crystal
model based on expressions derived by R.C. Clark & J.S. Reid.
(Clark, R. C. & Reid, J. S. (1995). Acta Cryst. A51, 887-897)
Empirical absorption correction using spherical harmonics,
implemented in SCALE3 ABSPACK scaling algorithm.
;
_exptl_crystal_colour 'clear light yellow'
_exptl_crystal_density_diffrn 1.107
_exptl_crystal_description prism
_exptl_crystal_F_000 4260
_exptl_crystal_size_max 0.605
_exptl_crystal_size_mid 0.357
_exptl_crystal_size_min 0.093
_refine_diff_density_max 0.746
_refine_diff_density_min -0.495
_refine_diff_density_rms 0.066
_refine_ls_extinction_method none
_refine_ls_goodness_of_fit_ref 0.996
_refine_ls_hydrogen_treatment constr
_refine_ls_matrix_type full
_refine_ls_number_parameters 1356
_refine_ls_number_reflns 23200
_refine_ls_number_restraints 1203
_refine_ls_restrained_S_all 0.991
_refine_ls_R_factor_all 0.1362
_refine_ls_R_factor_gt 0.0727
_refine_ls_shift/su_max 0.000
_refine_ls_shift/su_mean 0.000
_refine_ls_structure_factor_coef Fsqd
_refine_ls_weighting_details 'w=1/[\s^2^(Fo^2^)+(0.0987P)^2^] where P=(Fo^2^+2Fc^2^)/3'
_refine_ls_weighting_scheme calc
_refine_ls_wR_factor_gt 0.1748
_refine_ls_wR_factor_ref 0.2142
_reflns_Friedel_coverage 0.000
_reflns_number_gt 12412
_reflns_number_total 23200
_reflns_threshold_expression 'I > 2\s(I)'
_cod_data_source_file d1cc05161j2.cif
_cod_data_source_block wf446hbr
_cod_depositor_comments 'Adding full bibliography for 7129122--7129133.cif.'
_cod_database_code 7129130
_shelx_shelxl_version_number 2018/3
_chemical_oxdiff_formula 'C61 H79 N4 O2 Cl6 Br1'
_shelx_space_group_comment
;
The symmetry employed for this shelxl refinement is uniquely defined
by the following loop, which should always be used as a source of
symmetry information in preference to the above space-group names.
They are only intended as comments.
;
_shelx_estimated_absorpt_t_max 0.846
_shelx_estimated_absorpt_t_min 0.398
_reflns_odcompleteness_completeness 99.93
_reflns_odcompleteness_iscentric 1
_reflns_odcompleteness_theta 66.97
_olex2_refinement_description
;
1. Fixed Uiso
 At 1.2 times of:
  All C(H) groups, All C(H,H) groups, All C(H,H,H,H) groups
 At 1.5 times of:
  All C(H,H,H) groups
2. Restrained distances
 C121-C118 \\sim C117-C122
 with sigma of 0.02
 C121-C116 \\sim C117-C116 \\sim C118-C116 \\sim C122-C116
 with sigma of 0.02
 C80-C123 \\sim C82-C80 \\sim C81-C80 \\sim C80-C124
 with sigma of 0.02
 C123-C124 \\sim C82-C81
 with sigma of 0.02
 Cl7-C119 \\sim Cl4-C119 \\sim Cl3-C119 \\sim Cl8-C119
 with sigma of 0.02
 Cl7-Cl8 \\sim Cl4-Cl3
 with sigma of 0.02
3. Uiso/Uaniso restraints and constraints
Br1 \\sim Cl2 \\sim Cl1: within 2A with sigma of 0.01 and sigma for terminal
atoms of 0.02 within 2A
C119 \\sim Cl7 \\sim Cl4 \\sim Cl8 \\sim Cl3: within 2A with sigma of 0.01 and
sigma for terminal atoms of 0.02 within 2A
Uanis(Cl1) = Uanis(Br1) = Uanis(Br2) = Uanis(Cl2)
4. Rigid body (RIGU) restrains
 All non-hydrogen atoms
 with sigma for 1-2 distances of 0.001 and sigma for 1-3 distances of 0.001
5. Others
 Sof(Cl2)=Sof(Cl1)=1-FVAR(1)
 Sof(Br1)=Sof(Br2)=FVAR(1)
 Sof(O5)=Sof(O6)=Sof(H62A)=Sof(C65)=Sof(C66)=1-FVAR(2)
 Sof(O3)=Sof(O4)=Sof(H62)=Sof(C63)=Sof(C64)=FVAR(2)
 Sof(H11G)=Sof(C117)=Sof(H11H)=Sof(H11I)=Sof(H11J)=Sof(C122)=Sof(H12A)=
 Sof(H12B)=Sof(H12C)=1-FVAR(3)
 Sof(H116)=Sof(C118)=Sof(H11K)=Sof(H11L)=Sof(H11M)=Sof(C121)=Sof(H12D)=
 Sof(H12E)=Sof(H12F)=FVAR(3)
 Sof(H80A)=Sof(C124)=Sof(H12G)=Sof(H12H)=Sof(H12I)=Sof(C123)=Sof(H12J)=
 Sof(H12K)=Sof(H12L)=1-FVAR(4)
 Sof(H80)=Sof(C81)=Sof(H81A)=Sof(H81B)=Sof(H81C)=Sof(C82)=Sof(H82A)=Sof(H82B)=
 Sof(H82C)=FVAR(4)
 Sof(H11P)=Sof(H11Q)=Sof(Cl7)=Sof(Cl8)=1-FVAR(5)
 Sof(Cl3)=Sof(Cl4)=Sof(H11N)=Sof(H11O)=FVAR(5)
6.a Ternary CH refined with riding coordinates:
 C7(H7), C17(H17), C20(H20), C29(H29), C32(H32), C41(H41), C44(H44), C53(H53),
 C56(H56), C62(H62), C62(H62A), C77(H77), C80(H80), C80(H80A), C89(H89),
 C92(H92), C101(H101), C104(H104), C113(H113), C116(H11G), C116(H116)
6.b Secondary CH2 refined with riding coordinates:
 C119(H11N,H11O), C119(H11P,H11Q), C120(H12M,H12N)
6.c Aromatic/amide H refined with riding coordinates:
 C2(H2), C3(H3), C9(H9), C10(H10), C13(H13), C14(H14), C15(H15), C25(H25),
 C26(H26), C27(H27), C37(H37), C38(H38), C39(H39), C49(H49), C50(H50), C51(H51),
  C60(H60), C61(H61), C69(H69), C70(H70), C73(H73), C74(H74), C75(H75),
 C85(H85), C86(H86), C87(H87), C97(H97), C98(H98), C99(H99), C109(H109),
 C110(H110), C111(H111)
6.d Idealised Me refined as rotating group:
 C18(H18A,H18B,H18C), C19(H19A,H19B,H19C), C21(H21A,H21B,H21C), C22(H22A,H22B,
 H22C), C30(H30A,H30B,H30C), C31(H31A,H31B,H31C), C33(H33A,H33B,H33C), C34(H34A,
 H34B,H34C), C42(H42A,H42B,H42C), C43(H43A,H43B,H43C), C45(H45A,H45B,H45C),
 C46(H46A,H46B,H46C), C54(H54A,H54B,H54C), C55(H55A,H55B,H55C), C57(H57A,H57B,
 H57C), C58(H58A,H58B,H58C), C78(H78A,H78B,H78C), C79(H79A,H79B,H79C), C81(H81A,
 H81B,H81C), C82(H82A,H82B,H82C), C90(H90A,H90B,H90C), C91(H91A,H91B,H91C),
 C93(H93A,H93B,H93C), C94(H94A,H94B,H94C), C102(H10A,H10B,H10C), C103(H10D,H10E,
 H10F), C105(H10G,H10H,H10I), C106(H10J,H10K,H10L), C114(H11A,H11B,H11C),
 C115(H11D,H11E,H11F), C117(H11H,H11I,H11J), C118(H11K,H11L,H11M), C122(H12A,
 H12B,H12C), C121(H12D,H12E,H12F), C124(H12G,H12H,H12I), C123(H12J,H12K,H12L)
;
_smtbx_masks_special_details
;
A solvent mask was calculated and 318 electrons were 
found in a volume of 1540\%A^3^ in 2 voids per unit cell. 
This is consistent with the presence of 
0.95[CH2Cl2] per Asymmetric Unit 
which account for 319 electrons 
per unit cell.
;
_smtbx_masks_void_probe_radius 1.2
_smtbx_masks_void_truncation_radius 1.2
_olex2_date_sample_data_collection 2021-05-27
_olex2_submission_special_instructions 'No special instructions were received'
_oxdiff_exptl_absorpt_empirical_details
;
Empirical correction (ABSPACK) includes:
- Absorption correction using spherical harmonics
- Frame scaling
- Detector area scaling
- B-factor correction
;
_oxdiff_exptl_absorpt_empirical_full_max 1.752
_oxdiff_exptl_absorpt_empirical_full_min 0.462

loop_
_space_group_symop_operation_xyz
'x, y, z'
'-x, y+1/2, -z+1/2'
'-x, -y, -z'
'x, -y-1/2, z-1/2'

loop_
_atom_site_label
_atom_site_type_symbol
_atom_site_fract_x
_atom_site_fract_y
_atom_site_fract_z
_atom_site_U_iso_or_equiv
_atom_site_adp_type
_atom_site_occupancy
_atom_site_site_symmetry_order
_atom_site_calc_flag
_atom_site_refinement_flags_posn
_atom_site_refinement_flags_adp
_atom_site_refinement_flags_occupancy
_atom_site_disorder_assembly
_atom_site_disorder_group
Br1 Br -0.00536(8) 0.36294(8) 0.86009(17) 0.0428(3) Uani 0.471(3) 1 d . U P A 1
Br2 Br 0.44683(8) 0.34990(9) 0.25626(17) 0.0428(3) Uani 0.471(3) 1 d . . P A 1
Cl2 Cl 0.44400(18) 0.3547(2) 0.2400(4) 0.0428(3) Uani 0.529(3) 1 d . . P A 2
Cl1 Cl -0.00883(17) 0.35621(17) 0.8443(4) 0.0428(3) Uani 0.529(3) 1 d . U P A 2
Cl3 Cl 0.4971(7) 0.5640(8) 0.5213(8) 0.100(4) Uani 0.30(3) 1 d D U P B 1
Cl4 Cl 0.4270(5) 0.5603(10) 0.6477(12) 0.110(4) Uani 0.30(3) 1 d D U P B 1
C119 C 0.4958(2) 0.5561(2) 0.6278(4) 0.0758(16) Uani 1 1 d D U . . .
H11N H 0.510627 0.526012 0.644181 0.091 Uiso 0.30(3) 1 calc R U P B 1
H11O H 0.518145 0.579402 0.658234 0.091 Uiso 0.30(3) 1 calc R U P B 1
H11P H 0.517319 0.527768 0.630067 0.091 Uiso 0.70(3) 1 calc R U P B 2
H11Q H 0.516880 0.578789 0.661664 0.091 Uiso 0.70(3) 1 calc R U P B 2
Cl5 Cl 0.06036(8) 0.56044(6) 0.37979(11) 0.0896(5) Uani 1 1 d . . . . .
Cl6 Cl 0.14944(5) 0.58808(4) 0.28677(8) 0.0600(3) Uani 1 1 d . . . . .
C120 C 0.0837(2) 0.5640(2) 0.2831(3) 0.0649(14) Uani 1 1 d . . . . .
H12M H 0.084525 0.533435 0.259334 0.078 Uiso 1 1 calc R U . . .
H12N H 0.057699 0.582522 0.247464 0.078 Uiso 1 1 calc R U . . .
O1 O 0.30705(11) 0.73955(10) 1.0128(2) 0.0465(7) Uani 1 1 d . . . . .
O2 O 0.25025(11) 0.60825(11) 0.8976(2) 0.0488(8) Uani 1 1 d . . . . .
N1 N 0.41804(11) 0.68659(11) 0.93184(18) 0.0292(6) Uani 1 1 d . . . . .
N2 N 0.38251(11) 0.63576(11) 0.84860(18) 0.0312(6) Uani 1 1 d . . . . .
N3 N 0.18999(12) 0.65923(11) 1.07834(19) 0.0321(6) Uani 1 1 d . . . . .
N4 N 0.14255(11) 0.70215(11) 0.99249(18) 0.0318(6) Uani 1 1 d . . . . .
C1 C 0.37171(13) 0.66247(12) 0.9112(2) 0.0261(6) Uani 1 1 d . . . . .
C2 C 0.45701(15) 0.67480(14) 0.8798(2) 0.0343(8) Uani 1 1 d . . . . .
H2 H 0.492942 0.686877 0.880563 0.041 Uiso 1 1 calc R U . . .
C3 C 0.43496(14) 0.64376(14) 0.8290(2) 0.0350(8) Uani 1 1 d . . . . .
H3 H 0.452167 0.629611 0.786863 0.042 Uiso 1 1 calc R U . . .
C4 C 0.31939(14) 0.66768(13) 0.9416(2) 0.0317(7) Uani 1 1 d . . . . .
C5 C 0.29321(14) 0.70461(13) 0.9771(2) 0.0312(7) Uani 1 1 d . . . . .
C6 C 0.26766(15) 0.64376(14) 0.9244(2) 0.0343(7) Uani 1 1 d . . . . .
C7 C 0.23528(14) 0.68471(14) 0.9535(2) 0.0340(7) Uani 1 1 d . . . . .
H7 H 0.219498 0.701100 0.903809 0.041 Uiso 1 1 calc R U . . .
C8 C 0.19138(14) 0.68131(13) 1.0080(2) 0.0290(7) Uani 1 1 d . . . . .
C9 C 0.13981(15) 0.66689(14) 1.1077(2) 0.0351(8) Uani 1 1 d . . . . .
H9 H 0.128367 0.655348 1.156741 0.042 Uiso 1 1 calc R U . . .
C10 C 0.11048(15) 0.69342(15) 1.0547(2) 0.0368(8) Uani 1 1 d . . . . .
H10 H 0.074419 0.704246 1.058927 0.044 Uiso 1 1 calc R U . . .
C11 C 0.43315(13) 0.71219(13) 1.0052(2) 0.0287(6) Uani 1 1 d . . . . .
C12 C 0.43447(13) 0.75954(13) 1.0013(2) 0.0293(6) Uani 1 1 d . . . . .
C13 C 0.45484(14) 0.78235(14) 1.0714(2) 0.0338(7) Uani 1 1 d . . . . .
H13 H 0.456891 0.814348 1.070925 0.041 Uiso 1 1 calc R U . . .
C14 C 0.47205(15) 0.75922(15) 1.1414(2) 0.0361(8) Uani 1 1 d . . . . .
H14 H 0.485643 0.775401 1.188616 0.043 Uiso 1 1 calc R U . . .
C15 C 0.46971(15) 0.71298(15) 1.1434(2) 0.0365(8) Uani 1 1 d . . . . .
H15 H 0.481107 0.697778 1.192645 0.044 Uiso 1 1 calc R U . . .
C16 C 0.45101(14) 0.68755(14) 1.0750(2) 0.0337(7) Uani 1 1 d . . . . .
C17 C 0.41728(15) 0.78499(14) 0.9234(2) 0.0346(7) Uani 1 1 d . . . . .
H17 H 0.396477 0.763764 0.884867 0.042 Uiso 1 1 calc R U . . .
C18 C 0.38010(17) 0.82515(15) 0.9372(3) 0.0400(9) Uani 1 1 d . . . . .
H18A H 0.400411 0.847199 0.972515 0.060 Uiso 1 1 calc R U . . .
H18B H 0.348085 0.814671 0.962796 0.060 Uiso 1 1 calc R U . . .
H18C H 0.368003 0.839286 0.885032 0.060 Uiso 1 1 calc R U . . .
C19 C 0.46817(18) 0.80095(18) 0.8848(3) 0.0541(12) Uani 1 1 d . . . . .
H19A H 0.456799 0.817227 0.834525 0.081 Uiso 1 1 calc R U . . .
H19B H 0.490397 0.774778 0.872824 0.081 Uiso 1 1 calc R U . . .
H19C H 0.489837 0.821030 0.922490 0.081 Uiso 1 1 calc R U . . .
C20 C 0.45267(17) 0.63669(15) 1.0766(3) 0.0426(8) Uani 1 1 d . . . . .
H20 H 0.426186 0.625606 1.031133 0.051 Uiso 1 1 calc R U . . .
C21 C 0.4353(3) 0.6169(2) 1.1551(4) 0.0719(16) Uani 1 1 d . . . . .
H21A H 0.461178 0.626442 1.200769 0.108 Uiso 1 1 calc R U . . .
H21B H 0.435043 0.583901 1.151619 0.108 Uiso 1 1 calc R U . . .
H21C H 0.398461 0.627670 1.163336 0.108 Uiso 1 1 calc R U . . .
C22 C 0.50944(19) 0.61894(17) 1.0621(3) 0.0567(12) Uani 1 1 d . . . . .
H22A H 0.518705 0.629038 1.008883 0.085 Uiso 1 1 calc R U . . .
H22B H 0.509305 0.585900 1.063823 0.085 Uiso 1 1 calc R U . . .
H22C H 0.536682 0.630524 1.104296 0.085 Uiso 1 1 calc R U . . .
C23 C 0.34813(15) 0.60049(14) 0.8097(2) 0.0341(7) Uani 1 1 d . . . . .
C24 C 0.31274(15) 0.61202(15) 0.7418(2) 0.0374(7) Uani 1 1 d . . . . .
C25 C 0.28357(17) 0.57642(16) 0.7023(3) 0.0436(9) Uani 1 1 d . . . . .
H25 H 0.258468 0.582835 0.656351 0.052 Uiso 1 1 calc R U . . .
C26 C 0.29007(19) 0.53255(17) 0.7279(3) 0.0497(10) Uani 1 1 d . . . . .
H26 H 0.270419 0.508959 0.699193 0.060 Uiso 1 1 calc R U . . .
C27 C 0.32541(18) 0.52304(16) 0.7958(3) 0.0461(9) Uani 1 1 d . . . . .
H27 H 0.328933 0.492805 0.814623 0.055 Uiso 1 1 calc R U . . .
C28 C 0.35594(16) 0.55673(15) 0.8373(3) 0.0396(7) Uani 1 1 d . . . . .
C29 C 0.30705(16) 0.65912(16) 0.7099(3) 0.0423(8) Uani 1 1 d . . . . .
H29 H 0.329487 0.679158 0.748774 0.051 Uiso 1 1 calc R U . . .
C30 C 0.24803(18) 0.67590(18) 0.7047(3) 0.0511(11) Uani 1 1 d . . . . .
H30A H 0.224748 0.656350 0.668099 0.077 Uiso 1 1 calc R U . . .
H30B H 0.246285 0.706855 0.683836 0.077 Uiso 1 1 calc R U . . .
H30C H 0.235129 0.675277 0.758696 0.077 Uiso 1 1 calc R U . . .
C31 C 0.33026(19) 0.66280(18) 0.6279(3) 0.0530(11) Uani 1 1 d . . . . .
H31A H 0.368792 0.653469 0.633688 0.080 Uiso 1 1 calc R U . . .
H31B H 0.327520 0.694104 0.608904 0.080 Uiso 1 1 calc R U . . .
H31C H 0.309338 0.643188 0.588521 0.080 Uiso 1 1 calc R U . . .
C32 C 0.39430(19) 0.54491(16) 0.9130(3) 0.0508(10) Uani 1 1 d . . . . .
H32 H 0.419998 0.570882 0.923970 0.061 Uiso 1 1 calc R U . . .
C33 C 0.3609(2) 0.5403(2) 0.9868(3) 0.0682(14) Uani 1 1 d . . . . .
H33A H 0.340588 0.568223 0.993671 0.102 Uiso 1 1 calc R U . . .
H33B H 0.385936 0.534566 1.035607 0.102 Uiso 1 1 calc R U . . .
H33C H 0.335170 0.515079 0.977898 0.102 Uiso 1 1 calc R U . . .
C34 C 0.4291(3) 0.5031(3) 0.9016(5) 0.104(2) Uani 1 1 d . . . . .
H34A H 0.405075 0.477551 0.885623 0.156 Uiso 1 1 calc R U . . .
H34B H 0.451181 0.496102 0.952534 0.156 Uiso 1 1 calc R U . . .
H34C H 0.453318 0.508925 0.859183 0.156 Uiso 1 1 calc R U . . .
C35 C 0.22928(15) 0.62768(14) 1.1165(2) 0.0339(7) Uani 1 1 d . . . . .
C36 C 0.26721(15) 0.64346(15) 1.1789(2) 0.0375(7) Uani 1 1 d . . . . .
C37 C 0.29991(17) 0.61114(15) 1.2203(3) 0.0445(9) Uani 1 1 d . . . . .
H37 H 0.325825 0.620315 1.263564 0.053 Uiso 1 1 calc R U . . .
C38 C 0.29589(18) 0.56691(16) 1.2006(3) 0.0482(10) Uani 1 1 d . . . . .
H38 H 0.319281 0.545661 1.229650 0.058 Uiso 1 1 calc R U . . .
C39 C 0.25813(17) 0.55230(15) 1.1388(3) 0.0439(9) Uani 1 1 d . . . . .
H39 H 0.256170 0.521157 1.125248 0.053 Uiso 1 1 calc R U . . .
C40 C 0.22319(16) 0.58242(15) 1.0963(3) 0.0395(7) Uani 1 1 d . . . . .
C41 C 0.27116(16) 0.69321(15) 1.2028(3) 0.0404(8) Uani 1 1 d . . . . .
H41 H 0.249273 0.711056 1.159796 0.048 Uiso 1 1 calc R U . . .
C42 C 0.2461(2) 0.70042(18) 1.2827(3) 0.0532(11) Uani 1 1 d . . . . .
H42A H 0.206862 0.693345 1.275133 0.080 Uiso 1 1 calc R U . . .
H42B H 0.251056 0.731933 1.299735 0.080 Uiso 1 1 calc R U . . .
H42C H 0.264255 0.680603 1.324402 0.080 Uiso 1 1 calc R U . . .
C43 C 0.33039(17) 0.71012(16) 1.2086(3) 0.0465(10) Uani 1 1 d . . . . .
H43A H 0.352885 0.692430 1.249316 0.070 Uiso 1 1 calc R U . . .
H43B H 0.331497 0.741989 1.224383 0.070 Uiso 1 1 calc R U . . .
H43C H 0.344718 0.706763 1.155865 0.070 Uiso 1 1 calc R U . . .
C44 C 0.17773(18) 0.56574(16) 1.0328(3) 0.0474(9) Uani 1 1 d . . . . .
H44 H 0.167307 0.591327 0.995087 0.057 Uiso 1 1 calc R U . . .
C45 C 0.12673(18) 0.5518(2) 1.0727(3) 0.0583(13) Uani 1 1 d . . . . .
H45A H 0.135976 0.526847 1.110446 0.088 Uiso 1 1 calc R U . . .
H45B H 0.098049 0.542049 1.030949 0.088 Uiso 1 1 calc R U . . .
H45C H 0.113480 0.577487 1.102389 0.088 Uiso 1 1 calc R U . . .
C46 C 0.1960(2) 0.52629(18) 0.9823(3) 0.0637(13) Uani 1 1 d . . . . .
H46A H 0.229885 0.534416 0.959060 0.095 Uiso 1 1 calc R U . . .
H46B H 0.167306 0.519542 0.938494 0.095 Uiso 1 1 calc R U . . .
H46C H 0.202542 0.499669 1.016932 0.095 Uiso 1 1 calc R U . . .
C47 C 0.12362(14) 0.72667(15) 0.9195(2) 0.0334(7) Uani 1 1 d . . . . .
C48 C 0.12120(14) 0.77311(15) 0.9221(2) 0.0356(7) Uani 1 1 d . . . . .
C49 C 0.09894(15) 0.79577(16) 0.8531(2) 0.0409(8) Uani 1 1 d . . . . .
H49 H 0.096008 0.827716 0.853804 0.049 Uiso 1 1 calc R U . . .
C50 C 0.08100(16) 0.77225(17) 0.7833(3) 0.0454(9) Uani 1 1 d . . . . .
H50 H 0.065537 0.788000 0.736627 0.054 Uiso 1 1 calc R U . . .
C51 C 0.08563(16) 0.72589(17) 0.7817(3) 0.0445(8) Uani 1 1 d . . . . .
H51 H 0.074342 0.710393 0.732724 0.053 Uiso 1 1 calc R U . . .
C52 C 0.10641(15) 0.70067(16) 0.8498(2) 0.0393(7) Uani 1 1 d . . . . .
C53 C 0.14210(16) 0.80010(15) 0.9975(2) 0.0394(8) Uani 1 1 d . . . . .
H53 H 0.157152 0.778302 1.040066 0.047 Uiso 1 1 calc R U . . .
C54 C 0.1885(2) 0.83144(19) 0.9785(3) 0.0585(13) Uani 1 1 d . . . . .
H54A H 0.219119 0.813466 0.962227 0.088 Uiso 1 1 calc R U . . .
H54B H 0.200898 0.849147 1.026785 0.088 Uiso 1 1 calc R U . . .
H54C H 0.175352 0.851834 0.934267 0.088 Uiso 1 1 calc R U . . .
C55 C 0.0956(2) 0.8262(2) 1.0308(3) 0.0663(15) Uani 1 1 d . . . . .
H55A H 0.081101 0.848678 0.990850 0.100 Uiso 1 1 calc R U . . .
H55B H 0.109508 0.841529 1.081078 0.100 Uiso 1 1 calc R U . . .
H55C H 0.066328 0.805295 1.041812 0.100 Uiso 1 1 calc R U . . .
C56 C 0.10931(16) 0.64984(17) 0.8493(3) 0.0462(8) Uani 1 1 d . . . . .
H56 H 0.143560 0.640626 0.883140 0.055 Uiso 1 1 calc R U . . .
C57 C 0.06061(19) 0.62878(17) 0.8866(3) 0.0535(11) Uani 1 1 d . . . . .
H57A H 0.061314 0.638104 0.943384 0.080 Uiso 1 1 calc R U . . .
H57B H 0.062995 0.595830 0.883679 0.080 Uiso 1 1 calc R U . . .
H57C H 0.026347 0.638929 0.856589 0.080 Uiso 1 1 calc R U . . .
C58 C 0.1117(2) 0.6306(2) 0.7640(3) 0.0623(13) Uani 1 1 d . . . . .
H58A H 0.076242 0.634895 0.732239 0.093 Uiso 1 1 calc R U . . .
H58B H 0.120186 0.598262 0.767792 0.093 Uiso 1 1 calc R U . . .
H58C H 0.140321 0.646159 0.737553 0.093 Uiso 1 1 calc R U . . .
O3 O 0.23415(17) 0.43464(15) 0.5963(3) 0.0568(14) Uani 0.767(6) 1 d . . P C 1
O4 O 0.19971(15) 0.30013(14) 0.4772(3) 0.0546(13) Uani 0.767(6) 1 d . . P C 1
O5 O 0.2042(6) 0.4377(5) 0.5220(11) 0.063(5) Uani 0.233(6) 1 d . . P C 2
O6 O 0.2323(5) 0.2889(5) 0.5658(10) 0.051(4) Uani 0.233(6) 1 d . . P C 2
N5 N 0.35530(12) 0.34299(12) 0.5027(2) 0.0337(6) Uani 1 1 d . . . . .
N6 N 0.30981(13) 0.38565(13) 0.4146(2) 0.0397(7) Uani 1 1 d . . . . .
N7 N 0.12064(13) 0.37677(13) 0.6694(2) 0.0445(8) Uani 1 1 d . . . . .
N8 N 0.08094(12) 0.34261(12) 0.5644(2) 0.0391(7) Uani 1 1 d . . . . .
C59 C 0.30741(14) 0.36490(14) 0.4861(2) 0.0321(7) Uani 1 1 d . . . . .
C60 C 0.38764(15) 0.34976(15) 0.4403(3) 0.0387(8) Uani 1 1 d . . . . .
H60 H 0.423309 0.337899 0.436749 0.046 Uiso 1 1 calc R U . . .
C61 C 0.35917(16) 0.37623(16) 0.3857(3) 0.0435(10) Uani 1 1 d . . . . .
H61 H 0.370956 0.386597 0.336147 0.052 Uiso 1 1 calc R U . . .
C62 C 0.26203(15) 0.36080(15) 0.5371(3) 0.0388(8) Uani 1 1 d . . . . .
H62 H 0.279089 0.345056 0.586635 0.047 Uiso 0.767(6) 1 calc R U P C 1
H62A H 0.280758 0.365968 0.592663 0.047 Uiso 0.233(6) 1 calc R U P C 2
C63 C 0.2251(2) 0.3970(2) 0.5714(4) 0.0384(13) Uani 0.767(6) 1 d . . P C 1
C64 C 0.2085(2) 0.33459(19) 0.5154(4) 0.0347(11) Uani 0.767(6) 1 d . . P C 1
C65 C 0.2268(7) 0.3291(7) 0.5496(12) 0.034(3) Uani 0.233(6) 1 d . . P C 2
C66 C 0.2142(8) 0.3976(8) 0.5317(15) 0.044(5) Uani 0.233(6) 1 d . . P C 2
C67 C 0.17778(15) 0.36619(15) 0.5555(3) 0.0416(8) Uani 1 1 d . . . . .
C68 C 0.12811(14) 0.36283(14) 0.5941(3) 0.0358(8) Uani 1 1 d . . . . .
C69 C 0.06868(17) 0.36487(16) 0.6882(3) 0.0491(11) Uani 1 1 d . . . . .
H69 H 0.053350 0.370644 0.737571 0.059 Uiso 1 1 calc R U . . .
C70 C 0.04433(16) 0.34354(15) 0.6226(3) 0.0452(10) Uani 1 1 d . . . . .
H70 H 0.008357 0.331283 0.617291 0.054 Uiso 1 1 calc R U . . .
C71 C 0.37160(14) 0.31839(14) 0.5767(2) 0.0342(7) Uani 1 1 d . . . . .
C72 C 0.36900(14) 0.27142(14) 0.5751(2) 0.0354(7) Uani 1 1 d . . . . .
C73 C 0.38535(16) 0.24909(16) 0.6470(3) 0.0416(8) Uani 1 1 d . . . . .
H73 H 0.384408 0.217059 0.648331 0.050 Uiso 1 1 calc R U . . .
C74 C 0.40302(16) 0.27262(17) 0.7170(3) 0.0443(8) Uani 1 1 d . . . . .
H74 H 0.413707 0.256607 0.765637 0.053 Uiso 1 1 calc R U . . .
C75 C 0.40522(17) 0.31911(17) 0.7165(3) 0.0461(9) Uani 1 1 d . . . . .
H75 H 0.417358 0.334708 0.765081 0.055 Uiso 1 1 calc R U . . .
C76 C 0.38990(16) 0.34373(15) 0.6459(3) 0.0410(8) Uani 1 1 d . . . . .
C77 C 0.34950(17) 0.24475(15) 0.4997(3) 0.0423(8) Uani 1 1 d . . . . .
H77 H 0.334219 0.266546 0.457309 0.051 Uiso 1 1 calc R U . . .
C78 C 0.3043(2) 0.2117(2) 0.5153(3) 0.0635(13) Uani 1 1 d . . . . .
H78A H 0.318851 0.189041 0.554854 0.095 Uiso 1 1 calc R U . . .
H78B H 0.290995 0.196643 0.464441 0.095 Uiso 1 1 calc R U . . .
H78C H 0.274093 0.227952 0.536499 0.095 Uiso 1 1 calc R U . . .
C79 C 0.3972(2) 0.2202(2) 0.4673(4) 0.0657(14) Uani 1 1 d . . . . .
H79A H 0.425237 0.242114 0.455532 0.099 Uiso 1 1 calc R U . . .
H79B H 0.384128 0.204004 0.417622 0.099 Uiso 1 1 calc R U . . .
H79C H 0.412967 0.198651 0.508020 0.099 Uiso 1 1 calc R U . . .
C80 C 0.39355(19) 0.39467(17) 0.6457(3) 0.0573(10) Uani 1 1 d D . . . .
H80 H 0.382556 0.404937 0.588989 0.069 Uiso 0.776(17) 1 calc R U P D 1
H80A H 0.362824 0.404386 0.605248 0.069 Uiso 0.224(17) 1 calc R U P D 2
C81 C 0.4526(3) 0.4113(3) 0.6689(7) 0.074(3) Uani 0.776(17) 1 d D . P D 1
H81A H 0.463155 0.405091 0.726397 0.111 Uiso 0.776(17) 1 calc R U P D 1
H81B H 0.454443 0.443886 0.659249 0.111 Uiso 0.776(17) 1 calc R U P D 1
H81C H 0.477593 0.395642 0.635949 0.111 Uiso 0.776(17) 1 calc R U P D 1
C82 C 0.3558(5) 0.4171(5) 0.6990(10) 0.108(5) Uani 0.776(17) 1 d D . P D 1
H82A H 0.318395 0.405871 0.685447 0.161 Uiso 0.776(17) 1 calc R U P D 1
H82B H 0.356496 0.449810 0.690497 0.161 Uiso 0.776(17) 1 calc R U P D 1
H82C H 0.367722 0.410322 0.755843 0.161 Uiso 0.776(17) 1 calc R U P D 1
C83 C 0.26916(16) 0.41463(16) 0.3710(3) 0.0424(8) Uani 1 1 d . . . . .
C84 C 0.23632(16) 0.39566(16) 0.3064(3) 0.0440(8) Uani 1 1 d . . . . .
C85 C 0.20278(18) 0.42506(17) 0.2593(3) 0.0516(10) Uani 1 1 d . . . . .
H85 H 0.179783 0.413612 0.214466 0.062 Uiso 1 1 calc R U . . .
C86 C 0.2020(2) 0.47030(18) 0.2760(3) 0.0572(11) Uani 1 1 d . . . . .
H86 H 0.178671 0.489602 0.242358 0.069 Uiso 1 1 calc R U . . .
C87 C 0.23470(19) 0.48846(18) 0.3410(3) 0.0557(11) Uani 1 1 d . . . . .
H87 H 0.233168 0.519795 0.352569 0.067 Uiso 1 1 calc R U . . .
C88 C 0.26989(18) 0.46021(17) 0.3895(3) 0.0477(9) Uani 1 1 d . . . . .
C89 C 0.23701(19) 0.34580(17) 0.2858(3) 0.0507(9) Uani 1 1 d . . . . .
H89 H 0.258098 0.329663 0.331855 0.061 Uiso 1 1 calc R U . . .
C90 C 0.1787(2) 0.3258(2) 0.2745(4) 0.0661(14) Uani 1 1 d . . . . .
H90A H 0.161430 0.328919 0.324956 0.099 Uiso 1 1 calc R U . . .
H90B H 0.180737 0.293733 0.260380 0.099 Uiso 1 1 calc R U . . .
H90C H 0.156871 0.341868 0.230855 0.099 Uiso 1 1 calc R U . . .
C91 C 0.2661(2) 0.3379(2) 0.2093(3) 0.0660(14) Uani 1 1 d . . . . .
H91A H 0.246840 0.354406 0.163761 0.099 Uiso 1 1 calc R U . . .
H91B H 0.266052 0.305621 0.196740 0.099 Uiso 1 1 calc R U . . .
H91C H 0.303982 0.348729 0.218485 0.099 Uiso 1 1 calc R U . . .
C92 C 0.3093(2) 0.48123(19) 0.4567(3) 0.0585(11) Uani 1 1 d . . . . .
H92 H 0.318715 0.457292 0.498238 0.070 Uiso 1 1 calc R U . . .
C93 C 0.3624(2) 0.4948(2) 0.4219(4) 0.0753(16) Uani 1 1 d . . . . .
H93A H 0.376167 0.469191 0.392544 0.113 Uiso 1 1 calc R U . . .
H93B H 0.389790 0.503589 0.466172 0.113 Uiso 1 1 calc R U . . .
H93C H 0.355171 0.520267 0.384709 0.113 Uiso 1 1 calc R U . . .
C94 C 0.2859(2) 0.5209(2) 0.4997(4) 0.0720(15) Uani 1 1 d . . . . .
H94A H 0.282149 0.546846 0.462974 0.108 Uiso 1 1 calc R U . . .
H94B H 0.310692 0.528672 0.547769 0.108 Uiso 1 1 calc R U . . .
H94C H 0.249931 0.512779 0.516129 0.108 Uiso 1 1 calc R U . . .
C95 C 0.16039(17) 0.39890(16) 0.7271(3) 0.0436(8) Uani 1 1 d . . . . .
C96 C 0.19905(18) 0.37178(17) 0.7717(3) 0.0489(9) Uani 1 1 d . . . . .
C97 C 0.2344(2) 0.39363(18) 0.8291(3) 0.0567(11) Uani 1 1 d . . . . .
H97 H 0.261354 0.376521 0.860831 0.068 Uiso 1 1 calc R U . . .
C98 C 0.2316(2) 0.43951(19) 0.8417(3) 0.0610(11) Uani 1 1 d . . . . .
H98 H 0.256261 0.453551 0.881815 0.073 Uiso 1 1 calc R U . . .
C99 C 0.1929(2) 0.46499(18) 0.7959(3) 0.0573(11) Uani 1 1 d . . . . .
H99 H 0.191305 0.496576 0.804975 0.069 Uiso 1 1 calc R U . . .
C100 C 0.15618(19) 0.44534(16) 0.7365(3) 0.0497(9) Uani 1 1 d . . . . .
C101 C 0.1995(2) 0.32093(18) 0.7656(4) 0.0592(11) Uani 1 1 d . . . . .
H101 H 0.177320 0.312092 0.714087 0.071 Uiso 1 1 calc R U . . .
C102 C 0.1717(3) 0.3009(2) 0.8372(5) 0.086(2) Uani 1 1 d . . . . .
H10A H 0.191311 0.310978 0.888415 0.129 Uiso 1 1 calc R U . . .
H10B H 0.172556 0.267913 0.834415 0.129 Uiso 1 1 calc R U . . .
H10C H 0.133545 0.311199 0.834167 0.129 Uiso 1 1 calc R U . . .
C103 C 0.2566(2) 0.3009(2) 0.7648(4) 0.0677(14) Uani 1 1 d . . . . .
H10D H 0.275992 0.316495 0.724030 0.101 Uiso 1 1 calc R U . . .
H10E H 0.253629 0.268754 0.751480 0.101 Uiso 1 1 calc R U . . .
H10F H 0.276932 0.304664 0.818296 0.101 Uiso 1 1 calc R U . . .
C104 C 0.1129(2) 0.47351(18) 0.6894(4) 0.0593(10) Uani 1 1 d . . . . .
H104 H 0.093202 0.453729 0.647161 0.071 Uiso 1 1 calc R U . . .
C105 C 0.0710(2) 0.4900(2) 0.7448(5) 0.0819(18) Uani 1 1 d . . . . .
H10G H 0.057336 0.464333 0.774019 0.123 Uiso 1 1 calc R U . . .
H10H H 0.040451 0.504600 0.712250 0.123 Uiso 1 1 calc R U . . .
H10I H 0.088482 0.511754 0.783810 0.123 Uiso 1 1 calc R U . . .
C106 C 0.1383(2) 0.51278(19) 0.6456(4) 0.0659(13) Uani 1 1 d . . . . .
H10J H 0.157875 0.532817 0.685677 0.099 Uiso 1 1 calc R U . . .
H10K H 0.109252 0.529700 0.613962 0.099 Uiso 1 1 calc R U . . .
H10L H 0.164015 0.500858 0.609355 0.099 Uiso 1 1 calc R U . . .
C107 C 0.06917(15) 0.32281(15) 0.4855(3) 0.0392(7) Uani 1 1 d . . . . .
C108 C 0.06804(15) 0.27577(14) 0.4807(3) 0.0374(7) Uani 1 1 d . . . . .
C109 C 0.05289(16) 0.25683(17) 0.4052(3) 0.0453(9) Uani 1 1 d . . . . .
H109 H 0.050847 0.224954 0.399722 0.054 Uiso 1 1 calc R U . . .
C110 C 0.04076(17) 0.28384(19) 0.3378(3) 0.0545(10) Uani 1 1 d . . . . .
H110 H 0.030993 0.270361 0.286463 0.065 Uiso 1 1 calc R U . . .
C111 C 0.04272(18) 0.3302(2) 0.3446(3) 0.0569(10) Uani 1 1 d . . . . .
H111 H 0.034434 0.348225 0.297566 0.068 Uiso 1 1 calc R U . . .
C112 C 0.05653(16) 0.35117(17) 0.4187(3) 0.0487(8) Uani 1 1 d . . . . .
C113 C 0.08301(17) 0.24595(15) 0.5533(3) 0.0433(8) Uani 1 1 d . . . . .
H113 H 0.097213 0.265676 0.599600 0.052 Uiso 1 1 calc R U . . .
C114 C 0.12821(18) 0.21206(17) 0.5379(3) 0.0560(12) Uani 1 1 d . . . . .
H11A H 0.114171 0.190715 0.495682 0.084 Uiso 1 1 calc R U . . .
H11B H 0.139556 0.195582 0.587980 0.084 Uiso 1 1 calc R U . . .
H11C H 0.159732 0.228262 0.520141 0.084 Uiso 1 1 calc R U . . .
C115 C 0.03339(19) 0.22019(18) 0.5783(3) 0.0569(12) Uani 1 1 d . . . . .
H11D H 0.004936 0.241664 0.590392 0.085 Uiso 1 1 calc R U . . .
H11E H 0.044442 0.202062 0.626604 0.085 Uiso 1 1 calc R U . . .
H11F H 0.018977 0.200320 0.533973 0.085 Uiso 1 1 calc R U . . .
C116 C 0.05733(19) 0.40236(18) 0.4252(4) 0.0665(12) Uani 1 1 d D . . . .
H11G H 0.069731 0.406729 0.483966 0.080 Uiso 0.533(17) 1 calc R U P E 2
H116 H 0.088950 0.411834 0.464297 0.080 Uiso 0.467(17) 1 calc R U P E 1
C117 C 0.0005(4) 0.4227(6) 0.4194(9) 0.052(3) Uani 0.533(17) 1 d D . P E 2
H11H H -0.014567 0.424024 0.362404 0.078 Uiso 0.533(17) 1 calc R U P E 2
H11I H 0.002494 0.453248 0.442076 0.078 Uiso 0.533(17) 1 calc R U P E 2
H11J H -0.023271 0.404026 0.449813 0.078 Uiso 0.533(17) 1 calc R U P E 2
C118 C 0.0659(6) 0.4213(4) 0.3372(8) 0.075(4) Uani 0.467(17) 1 d D . P E 1
H11K H 0.095082 0.404247 0.314787 0.113 Uiso 0.467(17) 1 calc R U P E 1
H11L H 0.076028 0.453242 0.341214 0.113 Uiso 0.467(17) 1 calc R U P E 1
H11M H 0.031712 0.418001 0.301606 0.113 Uiso 0.467(17) 1 calc R U P E 1
C122 C 0.0980(5) 0.4277(4) 0.3875(10) 0.076(4) Uani 0.533(17) 1 d D . P E 2
H12A H 0.134636 0.416720 0.407405 0.114 Uiso 0.533(17) 1 calc R U P E 2
H12B H 0.094936 0.459690 0.400970 0.114 Uiso 0.533(17) 1 calc R U P E 2
H12C H 0.092207 0.423781 0.328635 0.114 Uiso 0.533(17) 1 calc R U P E 2
C121 C 0.0075(6) 0.4205(8) 0.4509(11) 0.066(4) Uani 0.467(17) 1 d D . P E 1
H12D H -0.023950 0.408073 0.416906 0.099 Uiso 0.467(17) 1 calc R U P E 1
H12E H 0.007726 0.453388 0.445647 0.099 Uiso 0.467(17) 1 calc R U P E 1
H12F H 0.004789 0.412263 0.507567 0.099 Uiso 0.467(17) 1 calc R U P E 1
C124 C 0.4421(7) 0.4121(6) 0.6143(13) 0.043(5) Uani 0.224(17) 1 d D . P D 2
H12G H 0.474629 0.398028 0.643003 0.064 Uiso 0.224(17) 1 calc R U P D 2
H12H H 0.443886 0.444856 0.622353 0.064 Uiso 0.224(17) 1 calc R U P D 2
H12I H 0.440803 0.405317 0.556363 0.064 Uiso 0.224(17) 1 calc R U P D 2
C123 C 0.3804(14) 0.4159(14) 0.7244(15) 0.074(8) Uani 0.224(17) 1 d D . P D 2
H12J H 0.351946 0.398179 0.747349 0.110 Uiso 0.224(17) 1 calc R U P D 2
H12K H 0.367259 0.446780 0.714168 0.110 Uiso 0.224(17) 1 calc R U P D 2
H12L H 0.413505 0.416467 0.762800 0.110 Uiso 0.224(17) 1 calc R U P D 2
Cl7 Cl 0.4336(3) 0.5463(2) 0.6669(6) 0.0905(18) Uani 0.70(3) 1 d D U P B 2
Cl8 Cl 0.4864(5) 0.5753(3) 0.5271(4) 0.109(2) Uani 0.70(3) 1 d D U P B 2

loop_
_atom_site_aniso_label
_atom_site_aniso_U_11
_atom_site_aniso_U_22
_atom_site_aniso_U_33
_atom_site_aniso_U_23
_atom_site_aniso_U_13
_atom_site_aniso_U_12
Br1 0.0390(3) 0.0489(6) 0.0433(12) 0.0049(3) 0.0175(5) 0.0029(2)
Br2 0.0390(3) 0.0489(6) 0.0433(12) 0.0049(3) 0.0175(5) 0.0029(2)
Cl2 0.0390(3) 0.0489(6) 0.0433(12) 0.0049(3) 0.0175(5) 0.0029(2)
Cl1 0.0390(3) 0.0489(6) 0.0433(12) 0.0049(3) 0.0175(5) 0.0029(2)
Cl3 0.068(5) 0.137(11) 0.097(5) -0.028(5) 0.013(3) -0.011(5)
Cl4 0.077(5) 0.137(11) 0.117(7) -0.061(7) 0.026(4) -0.024(5)
C119 0.067(3) 0.071(4) 0.092(4) -0.015(3) 0.019(3) -0.009(3)
Cl5 0.1137(13) 0.0818(11) 0.0788(10) 0.0033(9) 0.0371(9) 0.0034(9)
Cl6 0.0686(7) 0.0521(7) 0.0581(7) 0.0008(6) 0.0009(6) 0.0123(6)
C120 0.072(3) 0.064(3) 0.059(3) -0.002(3) 0.009(2) -0.003(3)
O1 0.0372(14) 0.0448(15) 0.0594(19) -0.0148(14) 0.0149(13) -0.0089(12)
O2 0.0418(15) 0.0479(15) 0.0587(19) -0.0177(14) 0.0155(13) -0.0126(12)
N1 0.0240(12) 0.0355(15) 0.0278(12) -0.0026(11) 0.0016(9) 0.0000(10)
N2 0.0264(12) 0.0391(15) 0.0285(13) -0.0042(12) 0.0048(10) -0.0005(10)
N3 0.0265(12) 0.0402(16) 0.0299(13) -0.0019(12) 0.0052(10) -0.0018(11)
N4 0.0251(12) 0.0440(17) 0.0271(12) -0.0005(11) 0.0061(9) -0.0030(11)
C1 0.0250(11) 0.0301(16) 0.0230(14) 0.0008(12) 0.0007(10) 0.0008(10)
C2 0.0247(14) 0.044(2) 0.0344(17) -0.0057(15) 0.0049(12) 0.0016(13)
C3 0.0282(14) 0.047(2) 0.0311(17) -0.0057(15) 0.0078(12) -0.0016(13)
C4 0.0267(12) 0.0336(16) 0.0356(18) 0.0017(14) 0.0071(12) -0.0005(11)
C5 0.0286(14) 0.0322(15) 0.0341(18) 0.0025(13) 0.0102(13) -0.0018(11)
C6 0.0288(14) 0.0403(16) 0.0344(19) -0.0036(14) 0.0061(13) -0.0043(11)
C7 0.0278(13) 0.0427(18) 0.0326(17) -0.0005(15) 0.0086(12) -0.0024(12)
C8 0.0246(12) 0.0347(19) 0.0278(14) -0.0050(12) 0.0037(10) -0.0053(11)
C9 0.0299(15) 0.045(2) 0.0315(16) -0.0009(15) 0.0096(12) -0.0006(14)
C10 0.0286(15) 0.050(2) 0.0332(17) 0.0031(15) 0.0109(12) 0.0004(14)
C11 0.0225(15) 0.0387(13) 0.0249(13) -0.0028(10) 0.0015(11) 0.0005(12)
C12 0.0235(15) 0.0385(13) 0.0268(13) -0.0019(11) 0.0067(11) 0.0023(12)
C13 0.0290(17) 0.0390(18) 0.0333(15) -0.0045(12) 0.0029(12) 0.0015(14)
C14 0.0308(18) 0.0490(16) 0.0279(15) -0.0076(14) -0.0006(13) 0.0002(15)
C15 0.0343(18) 0.0493(15) 0.0249(15) 0.0004(13) -0.0020(13) 0.0045(15)
C16 0.0283(17) 0.0428(14) 0.0293(14) 0.0019(11) -0.0004(12) -0.0004(13)
C17 0.0362(17) 0.0376(18) 0.0294(15) -0.0009(14) 0.0009(13) 0.0010(14)
C18 0.046(2) 0.041(2) 0.033(2) 0.0051(17) 0.0044(16) 0.0067(16)
C19 0.052(2) 0.070(3) 0.043(2) 0.017(2) 0.0189(19) 0.006(2)
C20 0.0414(18) 0.0424(16) 0.041(2) 0.0027(15) -0.0084(15) -0.0007(15)
C21 0.090(4) 0.054(3) 0.077(3) 0.020(3) 0.031(3) 0.004(3)
C22 0.059(2) 0.049(3) 0.062(3) 0.001(2) 0.009(2) 0.011(2)
C23 0.0308(15) 0.0389(14) 0.0330(16) -0.0071(12) 0.0046(12) -0.0014(12)
C24 0.0321(17) 0.0471(16) 0.0328(16) -0.0016(13) 0.0022(12) -0.0084(13)
C25 0.038(2) 0.0530(17) 0.038(2) -0.0050(15) -0.0010(15) -0.0114(15)
C26 0.053(2) 0.0478(17) 0.048(2) -0.0089(18) 0.0050(16) -0.0126(17)
C27 0.051(2) 0.0369(18) 0.051(2) -0.0027(16) 0.0088(15) -0.0042(16)
C28 0.0367(18) 0.0394(14) 0.0437(18) -0.0064(13) 0.0088(13) 0.0047(13)
C29 0.0400(17) 0.0502(18) 0.0352(18) 0.0035(16) -0.0036(15) -0.0092(15)
C30 0.048(2) 0.062(3) 0.042(2) 0.005(2) -0.0043(17) 0.0006(18)
C31 0.056(3) 0.060(3) 0.043(2) 0.014(2) 0.0060(18) -0.004(2)
C32 0.049(2) 0.043(2) 0.058(2) 0.0004(19) -0.0057(14) 0.0068(17)
C33 0.078(3) 0.073(4) 0.052(2) 0.007(3) -0.003(2) -0.006(3)
C34 0.103(5) 0.091(4) 0.111(5) -0.022(4) -0.027(4) 0.060(4)
C35 0.0304(15) 0.0413(14) 0.0309(16) -0.0006(12) 0.0070(11) 0.0007(11)
C36 0.0324(16) 0.0434(15) 0.0364(17) 0.0001(13) 0.0018(12) 0.0007(12)
C37 0.040(2) 0.0454(16) 0.046(2) 0.0031(16) -0.0048(16) -0.0002(14)
C38 0.044(2) 0.0426(16) 0.057(2) 0.0064(18) 0.0008(16) 0.0038(16)
C39 0.048(2) 0.0347(18) 0.050(2) -0.0031(16) 0.0109(14) -0.0015(14)
C40 0.0362(16) 0.0407(15) 0.0430(19) -0.0012(13) 0.0109(13) -0.0049(12)
C41 0.0421(18) 0.0456(17) 0.0325(18) -0.0006(16) -0.0016(14) -0.0006(15)
C42 0.058(3) 0.063(3) 0.039(2) -0.009(2) 0.0077(18) -0.001(2)
C43 0.0448(19) 0.049(2) 0.044(2) 0.003(2) -0.0042(17) -0.0055(17)
C44 0.051(2) 0.046(2) 0.046(2) -0.0028(17) 0.0046(14) -0.0107(16)
C45 0.047(2) 0.075(4) 0.053(3) -0.008(3) 0.0018(18) -0.021(2)
C46 0.076(3) 0.053(3) 0.063(3) -0.017(2) 0.015(2) -0.018(2)
C47 0.0230(15) 0.0514(14) 0.0259(13) 0.0006(11) 0.0031(11) -0.0016(13)
C48 0.0270(16) 0.0498(15) 0.0301(15) 0.0028(12) 0.0034(12) -0.0054(13)
C49 0.0321(18) 0.057(2) 0.0336(16) 0.0098(14) 0.0005(13) -0.0076(16)
C50 0.035(2) 0.0682(19) 0.0324(17) 0.0087(16) -0.0012(15) -0.0085(17)
C51 0.0324(19) 0.0707(18) 0.0298(16) -0.0019(16) -0.0001(14) -0.0052(17)
C52 0.0267(17) 0.0605(16) 0.0308(15) -0.0050(12) 0.0035(13) -0.0057(14)
C53 0.0394(18) 0.045(2) 0.0320(17) 0.0027(15) -0.0026(14) -0.0010(14)
C54 0.057(2) 0.072(3) 0.045(3) -0.004(2) -0.0034(19) -0.025(2)
C55 0.056(3) 0.090(4) 0.053(3) -0.022(3) 0.004(2) 0.010(2)
C56 0.0326(18) 0.0610(17) 0.044(2) -0.0117(16) -0.0017(15) -0.0007(16)
C57 0.050(2) 0.053(3) 0.059(3) -0.006(2) 0.0098(19) -0.003(2)
C58 0.053(3) 0.080(3) 0.055(2) -0.026(2) 0.008(2) -0.007(3)
O3 0.050(2) 0.054(2) 0.073(3) -0.026(2) 0.034(2) -0.0174(17)
O4 0.042(2) 0.049(2) 0.077(3) -0.023(2) 0.027(2) -0.0124(16)
O5 0.059(8) 0.044(3) 0.091(13) 0.009(5) 0.041(9) 0.006(3)
O6 0.033(6) 0.045(3) 0.079(10) 0.007(5) 0.021(6) 0.004(3)
N5 0.0251(12) 0.0423(17) 0.0342(13) 0.0013(12) 0.0055(10) 0.0030(11)
N6 0.0311(13) 0.0527(19) 0.0368(15) 0.0093(14) 0.0108(11) 0.0077(12)
N7 0.0327(14) 0.051(2) 0.0518(15) -0.0158(15) 0.0151(11) -0.0108(13)
N8 0.0252(12) 0.0401(18) 0.0532(14) -0.0121(13) 0.0101(11) -0.0017(12)
C59 0.0261(13) 0.038(2) 0.0327(15) 0.0012(13) 0.0061(11) 0.0034(12)
C60 0.0273(15) 0.049(2) 0.0416(18) 0.0022(16) 0.0113(13) 0.0024(14)
C61 0.0307(16) 0.058(3) 0.0436(19) 0.0090(18) 0.0142(14) 0.0053(15)
C62 0.0291(14) 0.0456(17) 0.044(2) -0.0053(16) 0.0126(13) -0.0020(12)
C63 0.032(2) 0.0433(19) 0.042(3) -0.008(2) 0.013(2) -0.0032(15)
C64 0.0300(19) 0.034(2) 0.040(3) 0.0014(18) 0.0064(18) 0.0007(15)
C65 0.024(3) 0.043(2) 0.036(9) -0.003(4) 0.007(4) 0.0006(18)
C66 0.033(4) 0.042(3) 0.059(13) -0.001(5) 0.020(6) -0.001(2)
C67 0.0283(13) 0.0414(17) 0.057(2) -0.0002(17) 0.0148(14) 0.0005(12)
C68 0.0253(12) 0.036(2) 0.0468(16) -0.0064(15) 0.0088(11) -0.0009(12)
C69 0.0367(16) 0.053(3) 0.061(2) -0.017(2) 0.0227(15) -0.0092(16)
C70 0.0269(15) 0.046(2) 0.065(2) -0.0133(18) 0.0170(14) -0.0046(15)
C71 0.0261(16) 0.0443(14) 0.0322(14) -0.0001(11) 0.0029(12) 0.0051(13)
C72 0.0264(17) 0.0450(14) 0.0348(15) 0.0017(12) 0.0034(13) 0.0026(13)
C73 0.0358(19) 0.051(2) 0.0376(16) 0.0075(13) 0.0021(14) 0.0002(17)
C74 0.0333(19) 0.0625(18) 0.0367(17) 0.0039(16) 0.0012(15) 0.0054(17)
C75 0.040(2) 0.0624(18) 0.0345(17) -0.0039(16) -0.0033(15) 0.0058(17)
C76 0.0342(19) 0.0503(16) 0.0374(15) -0.0069(13) -0.0015(14) 0.0093(14)
C77 0.0429(19) 0.044(2) 0.0389(18) -0.0017(16) -0.0002(15) -0.0001(15)
C78 0.055(2) 0.073(3) 0.062(3) -0.011(3) 0.003(2) -0.022(2)
C79 0.054(2) 0.081(4) 0.063(3) -0.023(3) 0.012(2) 0.004(2)
C80 0.065(2) 0.0480(17) 0.056(3) -0.0127(18) -0.007(2) 0.0106(17)
C81 0.073(3) 0.059(4) 0.087(8) 0.003(5) -0.004(3) -0.009(3)
C82 0.103(6) 0.068(5) 0.159(11) -0.064(8) 0.048(8) -0.009(6)
C83 0.0364(17) 0.0526(16) 0.0390(17) 0.0095(13) 0.0079(13) 0.0093(13)
C84 0.0370(18) 0.0545(17) 0.0414(18) 0.0101(14) 0.0086(13) 0.0046(14)
C85 0.047(2) 0.0594(19) 0.047(2) 0.0115(17) -0.0020(17) 0.0037(17)
C86 0.053(2) 0.0587(19) 0.059(2) 0.015(2) -0.0006(18) 0.0100(19)
C87 0.057(2) 0.050(2) 0.059(2) 0.0107(18) 0.0025(17) 0.0092(18)
C88 0.0468(19) 0.0530(17) 0.044(2) 0.0070(15) 0.0090(15) 0.0083(14)
C89 0.049(2) 0.0562(18) 0.047(2) 0.0057(18) 0.0054(17) 0.0032(16)
C90 0.054(2) 0.064(3) 0.081(4) 0.004(3) 0.007(2) -0.005(2)
C91 0.073(3) 0.066(3) 0.062(3) -0.007(3) 0.023(2) 0.000(3)
C92 0.063(2) 0.062(3) 0.050(2) 0.0024(19) 0.0015(16) 0.0021(19)
C93 0.061(2) 0.092(4) 0.074(4) -0.020(3) 0.006(2) -0.012(3)
C94 0.083(4) 0.066(3) 0.068(3) -0.009(3) 0.017(3) -0.004(3)
C95 0.0422(17) 0.0465(15) 0.0439(19) -0.0093(14) 0.0126(13) -0.0125(13)
C96 0.047(2) 0.0509(17) 0.050(2) -0.0022(16) 0.0113(14) -0.0127(13)
C97 0.059(3) 0.059(2) 0.050(2) 0.0042(19) -0.0007(18) -0.0151(18)
C98 0.067(3) 0.062(2) 0.053(3) -0.0043(19) -0.0011(19) -0.0226(19)
C99 0.068(3) 0.047(2) 0.056(2) -0.0106(18) 0.0034(18) -0.0178(17)
C100 0.052(2) 0.0455(16) 0.052(2) -0.0095(15) 0.0084(15) -0.0115(14)
C101 0.054(2) 0.0508(18) 0.074(3) -0.001(2) 0.015(2) -0.0088(17)
C102 0.091(4) 0.055(3) 0.121(5) 0.018(3) 0.055(4) 0.001(3)
C103 0.067(3) 0.067(3) 0.072(4) 0.005(3) 0.023(2) 0.007(2)
C104 0.056(2) 0.050(2) 0.071(3) -0.011(2) 0.0030(17) -0.0045(17)
C105 0.062(3) 0.072(4) 0.117(5) -0.005(4) 0.031(3) -0.003(3)
C106 0.059(3) 0.061(3) 0.079(4) 0.007(2) 0.012(2) 0.010(2)
C107 0.0277(17) 0.0416(14) 0.0480(15) -0.0040(12) 0.0017(13) 0.0033(14)
C108 0.0263(17) 0.0424(14) 0.0427(16) -0.0064(12) -0.0003(13) 0.0010(13)
C109 0.0325(19) 0.056(2) 0.0464(17) -0.0123(14) -0.0018(15) 0.0038(17)
C110 0.035(2) 0.082(2) 0.0448(19) -0.0045(18) -0.0049(17) 0.002(2)
C111 0.037(2) 0.079(2) 0.0536(19) 0.0123(18) -0.0010(18) 0.006(2)
C112 0.0298(19) 0.0542(17) 0.0616(18) 0.0114(14) 0.0015(16) 0.0031(15)
C113 0.0389(18) 0.041(2) 0.0481(19) -0.0011(16) -0.0019(15) -0.0018(14)
C114 0.043(2) 0.056(3) 0.070(3) 0.014(2) 0.009(2) 0.0099(18)
C115 0.047(2) 0.059(3) 0.066(3) 0.004(2) 0.014(2) -0.004(2)
C116 0.047(2) 0.0527(18) 0.098(4) 0.019(2) 0.002(2) 0.0023(17)
C117 0.053(3) 0.046(5) 0.056(8) -0.004(6) 0.007(5) 0.006(3)
C118 0.056(8) 0.059(7) 0.114(7) 0.031(6) 0.023(6) 0.010(6)
C122 0.054(5) 0.060(5) 0.114(11) 0.030(6) 0.008(6) 0.002(4)
C121 0.067(6) 0.056(6) 0.074(11) -0.001(9) 0.005(7) 0.009(5)
C124 0.055(5) 0.031(6) 0.037(10) -0.014(7) -0.025(6) 0.010(5)
C123 0.087(18) 0.061(9) 0.072(8) -0.031(10) 0.008(10) -0.008(16)
Cl7 0.071(2) 0.068(2) 0.141(4) -0.032(2) 0.053(2) -0.0131(15)
Cl8 0.125(5) 0.102(4) 0.095(3) 0.019(3) -0.013(2) -0.032(3)

loop_
_atom_type_symbol
_atom_type_description
_atom_type_scat_dispersion_real
_atom_type_scat_dispersion_imag
_atom_type_scat_source
C C 0.0181 0.0091 'International Tables Vol C Tables 4.2.6.8 and 6.1.1.4'
H H 0.0000 0.0000 'International Tables Vol C Tables 4.2.6.8 and 6.1.1.4'
Br Br -0.6763 1.2805 'International Tables Vol C Tables 4.2.6.8 and 6.1.1.4'
Cl Cl 0.3639 0.7018 'International Tables Vol C Tables 4.2.6.8 and 6.1.1.4'
N N 0.0311 0.0180 'International Tables Vol C Tables 4.2.6.8 and 6.1.1.4'
O O 0.0492 0.0322 'International Tables Vol C Tables 4.2.6.8 and 6.1.1.4'

loop_
_exptl_crystal_face_index_h
_exptl_crystal_face_index_k
_exptl_crystal_face_index_l
_exptl_crystal_face_perp_dist
-1 -2 1 0.0476
1 2 -1 0.0459
1 -1 2 0.1558
-1 1 -2 0.1802
1 -1 -1 0.2736
2 -1 2 0.1723
-2 1 -2 0.1878
11 4 6 0.1627
-11 -5 -7 0.1944
7 -15 -6 0.2821
-12 -12 0 0.1374
11 14 1 0.1110
2 -19 -1 0.2265
6 15 -5 0.0395
11 11 -6 0.0970
-9 -13 6 0.0574
5 16 -5 0.0518
-13 6 -4 0.1573
0 9 10 0.2016
7 16 -4 0.0329
10 13 -5 0.0610
-5 -17 4 0.1070
-9 -14 5 0.0526
9 9 -8 0.1093

loop_
_geom_angle_atom_site_label_1
_geom_angle_atom_site_label_2
_geom_angle_atom_site_label_3
_geom_angle
_geom_angle_site_symmetry_1
_geom_angle_site_symmetry_3
_geom_angle_publ_flag
Cl4 C119 Cl3 106.9(8) . . ?
Cl7 C119 Cl8 111.8(5) . . ?
Cl6 C120 Cl5 111.9(3) . . ?
C1 N1 C2 108.7(3) . . ?
C1 N1 C11 128.6(3) . . ?
C2 N1 C11 121.1(3) . . ?
C1 N2 C3 109.8(3) . . ?
C1 N2 C23 127.8(3) . . ?
C3 N2 C23 122.2(3) . . ?
C8 N3 C9 109.1(3) . . ?
C8 N3 C35 128.6(3) . . ?
C9 N3 C35 122.0(3) . . ?
C8 N4 C10 109.4(3) . . ?
C8 N4 C47 126.4(3) . . ?
C10 N4 C47 124.0(3) . . ?
N1 C1 C4 127.7(3) . . ?
N2 C1 N1 106.2(3) . . ?
N2 C1 C4 125.7(3) . . ?
C3 C2 N1 107.8(3) . . ?
C2 C3 N2 107.5(3) . . ?
C1 C4 C6 132.2(4) . . ?
C5 C4 C1 133.2(3) . . ?
C5 C4 C6 92.0(3) . . ?
O1 C5 C4 137.3(3) . . ?
O1 C5 C7 130.3(3) . . ?
C4 C5 C7 92.4(3) . . ?
O2 C6 C4 140.1(4) . . ?
O2 C6 C7 128.6(3) . . ?
C4 C6 C7 91.2(3) . . ?
C5 C7 C6 83.8(3) . . ?
C8 C7 C5 125.2(3) . . ?
C8 C7 C6 124.3(3) . . ?
N3 C8 N4 106.9(3) . . ?
N3 C8 C7 130.5(3) . . ?
N4 C8 C7 122.6(3) . . ?
C10 C9 N3 107.7(3) . . ?
C9 C10 N4 107.0(3) . . ?
C12 C11 N1 119.2(3) . . ?
C16 C11 N1 116.9(3) . . ?
C16 C11 C12 123.5(3) . . ?
C11 C12 C17 122.0(3) . . ?
C13 C12 C11 117.0(3) . . ?
C13 C12 C17 120.9(4) . . ?
C14 C13 C12 121.0(4) . . ?
C15 C14 C13 120.5(4) . . ?
C14 C15 C16 121.9(4) . . ?
C11 C16 C20 122.7(4) . . ?
C15 C16 C11 116.0(4) . . ?
C15 C16 C20 121.2(4) . . ?
C12 C17 C18 112.2(3) . . ?
C12 C17 C19 109.9(3) . . ?
C18 C17 C19 110.1(4) . . ?
C16 C20 C21 112.9(4) . . ?
C16 C20 C22 111.4(4) . . ?
C21 C20 C22 109.8(4) . . ?
C24 C23 N2 118.0(4) . . ?
C28 C23 N2 118.2(3) . . ?
C28 C23 C24 123.5(4) . . ?
C23 C24 C25 116.1(4) . . ?
C23 C24 C29 122.9(4) . . ?
C25 C24 C29 120.9(4) . . ?
C26 C25 C24 122.1(4) . . ?
C25 C26 C27 119.4(4) . . ?
C26 C27 C28 121.4(4) . . ?
C23 C28 C27 117.5(4) . . ?
C23 C28 C32 122.6(4) . . ?
C27 C28 C32 119.8(4) . . ?
C24 C29 C30 112.3(4) . . ?
C24 C29 C31 110.6(4) . . ?
C30 C29 C31 111.2(4) . . ?
C28 C32 C33 109.8(4) . . ?
C34 C32 C28 112.9(5) . . ?
C34 C32 C33 111.9(5) . . ?
C36 C35 N3 118.2(4) . . ?
C40 C35 N3 118.1(3) . . ?
C40 C35 C36 123.3(4) . . ?
C35 C36 C41 122.3(4) . . ?
C37 C36 C35 116.3(4) . . ?
C37 C36 C41 121.3(4) . . ?
C38 C37 C36 121.7(4) . . ?
C37 C38 C39 120.7(4) . . ?
C40 C39 C38 120.8(4) . . ?
C35 C40 C44 122.0(4) . . ?
C39 C40 C35 117.2(4) . . ?
C39 C40 C44 120.8(4) . . ?
C36 C41 C42 109.8(4) . . ?
C36 C41 C43 111.6(3) . . ?
C43 C41 C42 111.1(4) . . ?
C45 C44 C40 111.0(4) . . ?
C45 C44 C46 109.1(4) . . ?
C46 C44 C40 112.9(4) . . ?
C48 C47 N4 119.1(3) . . ?
C48 C47 C52 123.9(4) . . ?
C52 C47 N4 117.0(4) . . ?
C47 C48 C49 118.1(4) . . ?
C47 C48 C53 122.4(4) . . ?
C49 C48 C53 119.5(4) . . ?
C50 C49 C48 120.7(4) . . ?
C51 C50 C49 119.9(4) . . ?
C50 C51 C52 122.5(4) . . ?
C47 C52 C56 122.4(4) . . ?
C51 C52 C47 114.8(4) . . ?
C51 C52 C56 122.7(4) . . ?
C54 C53 C48 110.2(4) . . ?
C54 C53 C55 111.4(4) . . ?
C55 C53 C48 111.1(3) . . ?
C52 C56 C57 111.5(4) . . ?
C52 C56 C58 112.5(4) . . ?
C57 C56 C58 108.9(4) . . ?
C59 N5 C60 109.4(3) . . ?
C59 N5 C71 125.3(3) . . ?
C60 N5 C71 125.3(3) . . ?
C59 N6 C61 109.5(3) . . ?
C59 N6 C83 128.5(3) . . ?
C61 N6 C83 122.0(3) . . ?
C68 N7 C69 110.1(3) . . ?
C68 N7 C95 127.2(3) . . ?
C69 N7 C95 122.6(4) . . ?
C68 N8 C70 109.1(4) . . ?
C68 N8 C107 126.9(3) . . ?
C70 N8 C107 124.0(3) . . ?
N5 C59 C62 122.5(4) . . ?
N6 C59 N5 106.7(3) . . ?
N6 C59 C62 130.5(3) . . ?
C61 C60 N5 107.0(3) . . ?
C60 C61 N6 107.5(4) . . ?
C59 C62 C63 131.2(4) . . ?
C59 C62 C64 125.9(4) . . ?
C59 C62 C66 120.4(9) . . ?
C64 C62 C63 85.4(4) . . ?
C65 C62 C59 134.6(9) . . ?
C65 C62 C66 90.4(12) . . ?
O3 C63 C62 132.5(5) . . ?
O3 C63 C67 138.4(5) . . ?
C67 C63 C62 89.1(4) . . ?
O4 C64 C62 130.7(5) . . ?
O4 C64 C67 137.1(5) . . ?
C67 C64 C62 92.2(4) . . ?
O6 C65 C62 132.3(16) . . ?
O6 C65 C67 134.8(14) . . ?
C62 C65 C67 91.6(12) . . ?
O5 C66 C62 144.0(18) . . ?
O5 C66 C67 124.7(17) . . ?
C67 C66 C62 90.9(13) . . ?
C64 C67 C63 92.7(4) . . ?
C64 C67 C68 133.0(4) . . ?
C66 C67 C65 86.3(12) . . ?
C66 C67 C68 141.2(10) . . ?
C68 C67 C63 130.5(4) . . ?
C68 C67 C65 129.8(8) . . ?
N7 C68 N8 106.5(3) . . ?
N7 C68 C67 126.4(4) . . ?
N8 C68 C67 127.0(4) . . ?
C70 C69 N7 106.3(4) . . ?
C69 C70 N8 107.9(3) . . ?
C72 C71 N5 118.6(4) . . ?
C72 C71 C76 123.9(4) . . ?
C76 C71 N5 117.4(4) . . ?
C71 C72 C77 123.1(4) . . ?
C73 C72 C71 116.9(4) . . ?
C73 C72 C77 120.0(4) . . ?
C74 C73 C72 121.2(4) . . ?
C75 C74 C73 120.5(4) . . ?
C74 C75 C76 121.2(4) . . ?
C71 C76 C80 123.0(4) . . ?
C75 C76 C71 116.2(4) . . ?
C75 C76 C80 120.7(4) . . ?
C72 C77 C78 111.8(4) . . ?
C72 C77 C79 110.5(4) . . ?
C79 C77 C78 110.5(4) . . ?
C76 C80 C81 112.0(5) . . ?
C76 C80 C123 113.3(17) . . ?
C82 C80 C76 113.7(7) . . ?
C82 C80 C81 109.3(6) . . ?
C124 C80 C76 114.2(8) . . ?
C124 C80 C123 114.7(13) . . ?
C84 C83 N6 117.4(4) . . ?
C88 C83 N6 118.2(4) . . ?
C88 C83 C84 123.9(4) . . ?
C83 C84 C89 123.2(4) . . ?
C85 C84 C83 116.4(4) . . ?
C85 C84 C89 120.4(4) . . ?
C86 C85 C84 121.4(5) . . ?
C85 C86 C87 121.2(5) . . ?
C86 C87 C88 119.4(5) . . ?
C83 C88 C87 117.6(5) . . ?
C83 C88 C92 123.4(4) . . ?
C87 C88 C92 118.9(5) . . ?
C84 C89 C90 111.8(4) . . ?
C84 C89 C91 110.5(4) . . ?
C91 C89 C90 110.0(5) . . ?
C93 C92 C88 109.3(4) . . ?
C94 C92 C88 114.7(4) . . ?
C94 C92 C93 110.4(5) . . ?
C96 C95 N7 117.7(4) . . ?
C100 C95 N7 117.9(4) . . ?
C100 C95 C96 124.3(4) . . ?
C95 C96 C101 123.1(4) . . ?
C97 C96 C95 116.1(5) . . ?
C97 C96 C101 120.4(5) . . ?
C98 C97 C96 122.0(5) . . ?
C97 C98 C99 119.9(5) . . ?
C98 C99 C100 121.4(5) . . ?
C95 C100 C99 116.3(5) . . ?
C95 C100 C104 123.2(4) . . ?
C99 C100 C104 120.4(5) . . ?
C96 C101 C102 108.9(5) . . ?
C96 C101 C103 113.7(4) . . ?
C103 C101 C102 109.5(5) . . ?
C100 C104 C105 110.3(5) . . ?
C100 C104 C106 111.5(4) . . ?
C105 C104 C106 111.8(5) . . ?
C108 C107 N8 117.4(4) . . ?
C108 C107 C112 123.6(4) . . ?
C112 C107 N8 118.9(4) . . ?
C107 C108 C113 122.6(4) . . ?
C109 C108 C107 117.1(4) . . ?
C109 C108 C113 120.3(4) . . ?
C110 C109 C108 120.7(5) . . ?
C111 C110 C109 120.6(5) . . ?
C110 C111 C112 121.4(5) . . ?
C107 C112 C116 122.8(5) . . ?
C111 C112 C107 116.6(5) . . ?
C111 C112 C116 120.6(5) . . ?
C108 C113 C114 111.9(4) . . ?
C108 C113 C115 111.9(4) . . ?
C115 C113 C114 109.0(4) . . ?
C112 C116 C118 106.7(7) . . ?
C117 C116 C112 112.8(8) . . ?
C122 C116 C112 119.6(7) . . ?
C122 C116 C117 116.0(8) . . ?
C121 C116 C112 112.8(11) . . ?
C121 C116 C118 109.4(8) . . ?

loop_
_geom_bond_atom_site_label_1
_geom_bond_atom_site_label_2
_geom_bond_distance
_geom_bond_site_symmetry_2
_geom_bond_publ_flag
Cl3 C119 1.785(12) . ?
Cl4 C119 1.756(11) . ?
C119 Cl7 1.741(6) . ?
C119 Cl8 1.758(8) . ?
Cl5 C120 1.759(6) . ?
Cl6 C120 1.759(6) . ?
O1 C5 1.224(5) . ?
O2 C6 1.204(5) . ?
N1 C1 1.357(5) . ?
N1 C2 1.395(5) . ?
N1 C11 1.451(5) . ?
N2 C1 1.353(5) . ?
N2 C3 1.378(5) . ?
N2 C23 1.453(5) . ?
N3 C8 1.341(5) . ?
N3 C9 1.387(5) . ?
N3 C35 1.443(5) . ?
N4 C8 1.349(5) . ?
N4 C10 1.383(5) . ?
N4 C47 1.448(5) . ?
C1 C4 1.433(5) . ?
C2 C3 1.325(6) . ?
C4 C5 1.426(5) . ?
C4 C6 1.456(5) . ?
C5 C7 1.552(5) . ?
C6 C7 1.553(6) . ?
C7 C8 1.478(5) . ?
C9 C10 1.335(6) . ?
C11 C12 1.406(6) . ?
C11 C16 1.401(5) . ?
C12 C13 1.394(5) . ?
C12 C17 1.519(5) . ?
C13 C14 1.377(6) . ?
C14 C15 1.373(6) . ?
C15 C16 1.400(6) . ?
C16 C20 1.509(6) . ?
C17 C18 1.530(6) . ?
C17 C19 1.533(6) . ?
C20 C21 1.528(7) . ?
C20 C22 1.530(6) . ?
C23 C24 1.394(6) . ?
C23 C28 1.382(6) . ?
C24 C25 1.400(6) . ?
C24 C29 1.495(6) . ?
C25 C26 1.372(7) . ?
C26 C27 1.380(7) . ?
C27 C28 1.388(6) . ?
C28 C32 1.532(6) . ?
C29 C30 1.525(6) . ?
C29 C31 1.531(6) . ?
C32 C33 1.546(7) . ?
C32 C34 1.526(7) . ?
C35 C36 1.400(6) . ?
C35 C40 1.387(6) . ?
C36 C37 1.386(6) . ?
C36 C41 1.528(6) . ?
C37 C38 1.353(7) . ?
C38 C39 1.381(7) . ?
C39 C40 1.381(6) . ?
C40 C44 1.537(6) . ?
C41 C42 1.531(6) . ?
C41 C43 1.531(6) . ?
C44 C45 1.530(6) . ?
C44 C46 1.532(7) . ?
C47 C48 1.379(6) . ?
C47 C52 1.418(6) . ?
C48 C49 1.391(6) . ?
C48 C53 1.529(6) . ?
C49 C50 1.384(6) . ?
C50 C51 1.379(7) . ?
C51 C52 1.406(6) . ?
C52 C56 1.509(7) . ?
C53 C54 1.527(6) . ?
C53 C55 1.527(6) . ?
C56 C57 1.532(6) . ?
C56 C58 1.533(7) . ?
O3 C63 1.203(8) . ?
O4 C64 1.210(7) . ?
O5 C66 1.22(3) . ?
O6 C65 1.23(2) . ?
N5 C59 1.346(5) . ?
N5 C60 1.380(5) . ?
N5 C71 1.448(5) . ?
N6 C59 1.342(5) . ?
N6 C61 1.374(5) . ?
N6 C83 1.453(5) . ?
N7 C68 1.346(6) . ?
N7 C69 1.387(5) . ?
N7 C95 1.452(6) . ?
N8 C68 1.352(5) . ?
N8 C70 1.384(5) . ?
N8 C107 1.437(6) . ?
C59 C62 1.469(5) . ?
C60 C61 1.340(6) . ?
C62 C63 1.549(7) . ?
C62 C64 1.537(7) . ?
C62 C65 1.308(19) . ?
C62 C66 1.60(2) . ?
C63 C67 1.480(7) . ?
C64 C67 1.410(7) . ?
C65 C67 1.64(2) . ?
C66 C67 1.38(2) . ?
C67 C68 1.435(5) . ?
C69 C70 1.345(7) . ?
C71 C72 1.394(6) . ?
C71 C76 1.407(6) . ?
C72 C73 1.388(6) . ?
C72 C77 1.516(6) . ?
C73 C74 1.386(6) . ?
C74 C75 1.379(7) . ?
C75 C76 1.400(6) . ?
C76 C80 1.513(7) . ?
C77 C78 1.521(7) . ?
C77 C79 1.521(6) . ?
C80 C81 1.541(8) . ?
C80 C82 1.498(9) . ?
C80 C124 1.443(13) . ?
C80 C123 1.513(14) . ?
C83 C84 1.392(7) . ?
C83 C88 1.386(7) . ?
C84 C85 1.385(6) . ?
C84 C89 1.517(7) . ?
C85 C86 1.370(7) . ?
C86 C87 1.387(7) . ?
C87 C88 1.397(7) . ?
C88 C92 1.532(7) . ?
C89 C90 1.543(7) . ?
C89 C91 1.535(7) . ?
C92 C93 1.531(7) . ?
C92 C94 1.516(8) . ?
C95 C96 1.398(7) . ?
C95 C100 1.390(7) . ?
C96 C97 1.382(7) . ?
C96 C101 1.511(7) . ?
C97 C98 1.379(8) . ?
C98 C99 1.379(8) . ?
C99 C100 1.394(7) . ?
C100 C104 1.506(7) . ?
C101 C102 1.546(8) . ?
C101 C103 1.522(7) . ?
C104 C105 1.525(8) . ?
C104 C106 1.537(8) . ?
C107 C108 1.397(6) . ?
C107 C112 1.400(6) . ?
C108 C109 1.389(6) . ?
C108 C113 1.508(6) . ?
C109 C110 1.382(7) . ?
C110 C111 1.381(8) . ?
C111 C112 1.388(7) . ?
C112 C116 1.521(7) . ?
C113 C114 1.536(6) . ?
C113 C115 1.529(6) . ?
C116 C117 1.513(9) . ?
C116 C118 1.597(11) . ?
C116 C122 1.440(10) . ?
C116 C121 1.437(11) . ?

loop_
_geom_torsion_atom_site_label_1
_geom_torsion_atom_site_label_2
_geom_torsion_atom_site_label_3
_geom_torsion_atom_site_label_4
_geom_torsion
_geom_torsion_site_symmetry_1
_geom_torsion_site_symmetry_2
_geom_torsion_site_symmetry_3
_geom_torsion_site_symmetry_4
_geom_torsion_publ_flag
O1 C5 C7 C6 -174.8(4) . . . . ?
O1 C5 C7 C8 -46.8(6) . . . . ?
O2 C6 C7 C5 176.1(4) . . . . ?
O2 C6 C7 C8 47.3(6) . . . . ?
N1 C1 C4 C5 24.3(7) . . . . ?
N1 C1 C4 C6 -179.5(4) . . . . ?
N1 C2 C3 N2 -0.1(4) . . . . ?
N1 C11 C12 C13 -173.3(3) . . . . ?
N1 C11 C12 C17 3.7(5) . . . . ?
N1 C11 C16 C15 174.9(3) . . . . ?
N1 C11 C16 C20 -2.5(5) . . . . ?
N2 C1 C4 C5 -147.2(4) . . . . ?
N2 C1 C4 C6 9.1(7) . . . . ?
N2 C23 C24 C25 175.1(3) . . . . ?
N2 C23 C24 C29 -2.7(6) . . . . ?
N2 C23 C28 C27 -175.6(4) . . . . ?
N2 C23 C28 C32 7.4(6) . . . . ?
N3 C9 C10 N4 0.0(5) . . . . ?
N3 C35 C36 C37 172.6(3) . . . . ?
N3 C35 C36 C41 -5.0(6) . . . . ?
N3 C35 C40 C39 -174.3(3) . . . . ?
N3 C35 C40 C44 2.5(6) . . . . ?
N4 C47 C48 C49 -175.1(3) . . . . ?
N4 C47 C48 C53 5.0(5) . . . . ?
N4 C47 C52 C51 176.7(3) . . . . ?
N4 C47 C52 C56 -2.2(5) . . . . ?
C1 N1 C2 C3 -0.6(4) . . . . ?
C1 N1 C11 C12 -109.9(4) . . . . ?
C1 N1 C11 C16 76.3(5) . . . . ?
C1 N2 C3 C2 0.8(4) . . . . ?
C1 N2 C23 C24 92.9(5) . . . . ?
C1 N2 C23 C28 -93.0(5) . . . . ?
C1 C4 C5 O1 -22.9(8) . . . . ?
C1 C4 C5 C7 156.9(4) . . . . ?
C1 C4 C6 O2 21.1(9) . . . . ?
C1 C4 C6 C7 -157.2(4) . . . . ?
C2 N1 C1 N2 1.1(4) . . . . ?
C2 N1 C1 C4 -171.7(4) . . . . ?
C2 N1 C11 C12 86.0(4) . . . . ?
C2 N1 C11 C16 -87.7(4) . . . . ?
C3 N2 C1 N1 -1.2(4) . . . . ?
C3 N2 C1 C4 171.8(4) . . . . ?
C3 N2 C23 C24 -92.9(4) . . . . ?
C3 N2 C23 C28 81.2(5) . . . . ?
C4 C5 C7 C6 5.4(3) . . . . ?
C4 C5 C7 C8 133.4(4) . . . . ?
C4 C6 C7 C5 -5.3(3) . . . . ?
C4 C6 C7 C8 -134.1(4) . . . . ?
C5 C4 C6 O2 -176.0(6) . . . . ?
C5 C4 C6 C7 5.7(3) . . . . ?
C5 C7 C8 N3 -60.5(6) . . . . ?
C5 C7 C8 N4 119.2(4) . . . . ?
C6 C4 C5 O1 174.5(5) . . . . ?
C6 C4 C5 C7 -5.7(3) . . . . ?
C6 C7 C8 N3 48.1(6) . . . . ?
C6 C7 C8 N4 -132.1(4) . . . . ?
C8 N3 C9 C10 0.5(4) . . . . ?
C8 N3 C35 C36 99.4(5) . . . . ?
C8 N3 C35 C40 -88.4(5) . . . . ?
C8 N4 C10 C9 -0.5(5) . . . . ?
C8 N4 C47 C48 -106.8(4) . . . . ?
C8 N4 C47 C52 75.8(5) . . . . ?
C9 N3 C8 N4 -0.8(4) . . . . ?
C9 N3 C8 C7 179.0(4) . . . . ?
C9 N3 C35 C36 -88.7(5) . . . . ?
C9 N3 C35 C40 83.6(5) . . . . ?
C10 N4 C8 N3 0.8(4) . . . . ?
C10 N4 C8 C7 -179.0(3) . . . . ?
C10 N4 C47 C48 79.0(5) . . . . ?
C10 N4 C47 C52 -98.4(4) . . . . ?
C11 N1 C1 N2 -164.5(3) . . . . ?
C11 N1 C1 C4 22.7(6) . . . . ?
C11 N1 C2 C3 166.3(4) . . . . ?
C11 C12 C13 C14 -0.9(5) . . . . ?
C11 C12 C17 C18 134.7(4) . . . . ?
C11 C12 C17 C19 -102.4(4) . . . . ?
C11 C16 C20 C21 -141.1(4) . . . . ?
C11 C16 C20 C22 94.9(4) . . . . ?
C12 C11 C16 C15 1.4(5) . . . . ?
C12 C11 C16 C20 -176.0(3) . . . . ?
C12 C13 C14 C15 0.3(5) . . . . ?
C13 C12 C17 C18 -48.4(5) . . . . ?
C13 C12 C17 C19 74.5(4) . . . . ?
C13 C14 C15 C16 1.3(6) . . . . ?
C14 C15 C16 C11 -2.0(5) . . . . ?
C14 C15 C16 C20 175.4(4) . . . . ?
C15 C16 C20 C21 41.6(5) . . . . ?
C15 C16 C20 C22 -82.4(5) . . . . ?
C16 C11 C12 C13 0.0(5) . . . . ?
C16 C11 C12 C17 177.0(3) . . . . ?
C17 C12 C13 C14 -178.0(3) . . . . ?
C23 N2 C1 N1 173.6(3) . . . . ?
C23 N2 C1 C4 -13.5(6) . . . . ?
C23 N2 C3 C2 -174.3(4) . . . . ?
C23 C24 C25 C26 -1.2(6) . . . . ?
C23 C24 C29 C30 -123.7(4) . . . . ?
C23 C24 C29 C31 111.5(4) . . . . ?
C23 C28 C32 C33 97.0(5) . . . . ?
C23 C28 C32 C34 -137.4(5) . . . . ?
C24 C23 C28 C27 -1.9(6) . . . . ?
C24 C23 C28 C32 -178.9(4) . . . . ?
C24 C25 C26 C27 1.6(7) . . . . ?
C25 C24 C29 C30 58.6(5) . . . . ?
C25 C24 C29 C31 -66.2(5) . . . . ?
C25 C26 C27 C28 -2.2(7) . . . . ?
C26 C27 C28 C23 2.3(6) . . . . ?
C26 C27 C28 C32 179.4(4) . . . . ?
C27 C28 C32 C33 -79.9(5) . . . . ?
C27 C28 C32 C34 45.7(7) . . . . ?
C28 C23 C24 C25 1.4(6) . . . . ?
C28 C23 C24 C29 -176.4(4) . . . . ?
C29 C24 C25 C26 176.7(4) . . . . ?
C35 N3 C8 N4 172.0(4) . . . . ?
C35 N3 C8 C7 -8.2(7) . . . . ?
C35 N3 C9 C10 -172.9(4) . . . . ?
C35 C36 C37 C38 0.9(6) . . . . ?
C35 C36 C41 C42 105.3(5) . . . . ?
C35 C36 C41 C43 -131.0(4) . . . . ?
C35 C40 C44 C45 -92.9(5) . . . . ?
C35 C40 C44 C46 144.2(4) . . . . ?
C36 C35 C40 C39 -2.5(6) . . . . ?
C36 C35 C40 C44 174.4(4) . . . . ?
C36 C37 C38 C39 -0.9(7) . . . . ?
C37 C36 C41 C42 -72.2(5) . . . . ?
C37 C36 C41 C43 51.5(5) . . . . ?
C37 C38 C39 C40 -0.8(7) . . . . ?
C38 C39 C40 C35 2.4(6) . . . . ?
C38 C39 C40 C44 -174.4(4) . . . . ?
C39 C40 C44 C45 83.8(5) . . . . ?
C39 C40 C44 C46 -39.1(6) . . . . ?
C40 C35 C36 C37 0.8(6) . . . . ?
C40 C35 C36 C41 -176.8(4) . . . . ?
C41 C36 C37 C38 178.6(4) . . . . ?
C47 N4 C8 N3 -174.1(4) . . . . ?
C47 N4 C8 C7 6.1(6) . . . . ?
C47 N4 C10 C9 174.5(4) . . . . ?
C47 C48 C49 C50 -1.5(5) . . . . ?
C47 C48 C53 C54 118.7(4) . . . . ?
C47 C48 C53 C55 -117.3(5) . . . . ?
C47 C52 C56 C57 80.9(5) . . . . ?
C47 C52 C56 C58 -156.3(4) . . . . ?
C48 C47 C52 C51 -0.6(5) . . . . ?
C48 C47 C52 C56 -179.6(4) . . . . ?
C48 C49 C50 C51 -0.6(6) . . . . ?
C49 C48 C53 C54 -61.1(5) . . . . ?
C49 C48 C53 C55 62.9(5) . . . . ?
C49 C50 C51 C52 2.3(6) . . . . ?
C50 C51 C52 C47 -1.6(6) . . . . ?
C50 C51 C52 C56 177.3(4) . . . . ?
C51 C52 C56 C57 -97.9(5) . . . . ?
C51 C52 C56 C58 24.8(5) . . . . ?
C52 C47 C48 C49 2.2(5) . . . . ?
C52 C47 C48 C53 -177.7(3) . . . . ?
C53 C48 C49 C50 178.3(4) . . . . ?
O3 C63 C67 C64 170.9(9) . . . . ?
O3 C63 C67 C68 -29.4(12) . . . . ?
O4 C64 C67 C63 -172.9(8) . . . . ?
O4 C64 C67 C68 28.2(12) . . . . ?
O5 C66 C67 C65 180(3) . . . . ?
O5 C66 C67 C68 -19(4) . . . . ?
O6 C65 C67 C66 175(3) . . . . ?
O6 C65 C67 C68 10(3) . . . . ?
N5 C59 C62 C63 133.3(5) . . . . ?
N5 C59 C62 C64 -106.7(5) . . . . ?
N5 C59 C62 C65 -72.6(15) . . . . ?
N5 C59 C62 C66 161.4(11) . . . . ?
N5 C60 C61 N6 0.1(5) . . . . ?
N5 C71 C72 C73 179.5(3) . . . . ?
N5 C71 C72 C77 -0.4(5) . . . . ?
N5 C71 C76 C75 179.8(3) . . . . ?
N5 C71 C76 C80 -0.5(5) . . . . ?
N6 C59 C62 C63 -53.3(7) . . . . ?
N6 C59 C62 C64 66.7(7) . . . . ?
N6 C59 C62 C65 100.8(15) . . . . ?
N6 C59 C62 C66 -25.2(12) . . . . ?
N6 C83 C84 C85 -172.1(4) . . . . ?
N6 C83 C84 C89 6.7(6) . . . . ?
N6 C83 C88 C87 173.0(4) . . . . ?
N6 C83 C88 C92 -3.4(6) . . . . ?
N7 C69 C70 N8 -0.3(5) . . . . ?
N7 C95 C96 C97 -176.6(4) . . . . ?
N7 C95 C96 C101 -3.0(6) . . . . ?
N7 C95 C100 C99 176.2(4) . . . . ?
N7 C95 C100 C104 -0.6(7) . . . . ?
N8 C107 C108 C109 175.6(3) . . . . ?
N8 C107 C108 C113 -5.1(5) . . . . ?
N8 C107 C112 C111 -176.7(4) . . . . ?
N8 C107 C112 C116 3.0(6) . . . . ?
C59 N5 C60 C61 0.4(5) . . . . ?
C59 N5 C71 C72 103.2(4) . . . . ?
C59 N5 C71 C76 -77.6(5) . . . . ?
C59 N6 C61 C60 -0.6(5) . . . . ?
C59 N6 C83 C84 -101.2(5) . . . . ?
C59 N6 C83 C88 86.5(6) . . . . ?
C59 C62 C63 O3 -36.4(11) . . . . ?
C59 C62 C63 C67 141.1(5) . . . . ?
C59 C62 C64 O4 34.1(9) . . . . ?
C59 C62 C64 C67 -145.3(4) . . . . ?
C59 C62 C65 O6 50(3) . . . . ?
C59 C62 C65 C67 -142.2(7) . . . . ?
C59 C62 C66 O5 -36(4) . . . . ?
C59 C62 C66 C67 152.5(7) . . . . ?
C60 N5 C59 N6 -0.7(5) . . . . ?
C60 N5 C59 C62 174.0(4) . . . . ?
C60 N5 C71 C72 -80.6(5) . . . . ?
C60 N5 C71 C76 98.6(5) . . . . ?
C61 N6 C59 N5 0.8(5) . . . . ?
C61 N6 C59 C62 -173.4(4) . . . . ?
C61 N6 C83 C84 79.9(5) . . . . ?
C61 N6 C83 C88 -92.5(5) . . . . ?
C62 C63 C67 C64 -6.4(4) . . . . ?
C62 C63 C67 C68 153.4(5) . . . . ?
C62 C64 C67 C63 6.4(4) . . . . ?
C62 C64 C67 C68 -152.5(5) . . . . ?
C62 C65 C67 C66 7.5(13) . . . . ?
C62 C65 C67 C68 -157.1(6) . . . . ?
C62 C66 C67 C65 -6.1(11) . . . . ?
C62 C66 C67 C68 154.8(9) . . . . ?
C63 C62 C64 O4 173.3(8) . . . . ?
C63 C62 C64 C67 -6.1(4) . . . . ?
C63 C67 C68 N7 -23.3(8) . . . . ?
C63 C67 C68 N8 161.3(5) . . . . ?
C64 C62 C63 O3 -171.7(8) . . . . ?
C64 C62 C63 C67 5.8(4) . . . . ?
C64 C67 C68 N7 128.5(6) . . . . ?
C64 C67 C68 N8 -47.0(8) . . . . ?
C65 C62 C66 O5 179(4) . . . . ?
C65 C62 C66 C67 7.6(14) . . . . ?
C65 C67 C68 N7 94.7(11) . . . . ?
C65 C67 C68 N8 -80.7(11) . . . . ?
C66 C62 C65 O6 -174(3) . . . . ?
C66 C62 C65 C67 -6.4(11) . . . . ?
C66 C67 C68 N7 -60.1(19) . . . . ?
C66 C67 C68 N8 124.5(18) . . . . ?
C68 N7 C69 C70 -0.3(6) . . . . ?
C68 N7 C95 C96 -80.7(6) . . . . ?
C68 N7 C95 C100 101.7(5) . . . . ?
C68 N8 C70 C69 0.7(5) . . . . ?
C68 N8 C107 C108 106.2(5) . . . . ?
C68 N8 C107 C112 -77.3(5) . . . . ?
C69 N7 C68 N8 0.8(5) . . . . ?
C69 N7 C68 C67 -175.4(4) . . . . ?
C69 N7 C95 C96 95.7(5) . . . . ?
C69 N7 C95 C100 -81.8(6) . . . . ?
C70 N8 C68 N7 -0.9(5) . . . . ?
C70 N8 C68 C67 175.2(4) . . . . ?
C70 N8 C107 C108 -73.5(5) . . . . ?
C70 N8 C107 C112 102.9(5) . . . . ?
C71 N5 C59 N6 175.9(4) . . . . ?
C71 N5 C59 C62 -9.3(6) . . . . ?
C71 N5 C60 C61 -176.3(4) . . . . ?
C71 C72 C73 C74 0.4(6) . . . . ?
C71 C72 C77 C78 -127.3(4) . . . . ?
C71 C72 C77 C79 109.2(5) . . . . ?
C71 C76 C80 C81 -119.8(6) . . . . ?
C71 C76 C80 C82 115.7(9) . . . . ?
C71 C76 C80 C124 -81.0(11) . . . . ?
C71 C76 C80 C123 145.2(16) . . . . ?
C72 C71 C76 C75 -1.1(6) . . . . ?
C72 C71 C76 C80 178.6(4) . . . . ?
C72 C73 C74 C75 -0.6(6) . . . . ?
C73 C72 C77 C78 52.7(5) . . . . ?
C73 C72 C77 C79 -70.8(5) . . . . ?
C73 C74 C75 C76 -0.1(6) . . . . ?
C74 C75 C76 C71 0.9(6) . . . . ?
C74 C75 C76 C80 -178.8(4) . . . . ?
C75 C76 C80 C81 59.9(7) . . . . ?
C75 C76 C80 C82 -64.6(9) . . . . ?
C75 C76 C80 C124 98.6(11) . . . . ?
C75 C76 C80 C123 -35.1(16) . . . . ?
C76 C71 C72 C73 0.4(6) . . . . ?
C76 C71 C72 C77 -179.6(4) . . . . ?
C77 C72 C73 C74 -179.6(4) . . . . ?
C83 N6 C59 N5 -178.3(4) . . . . ?
C83 N6 C59 C62 7.5(7) . . . . ?
C83 N6 C61 C60 178.6(4) . . . . ?
C83 C84 C85 C86 -0.3(7) . . . . ?
C83 C84 C89 C90 130.4(5) . . . . ?
C83 C84 C89 C91 -106.7(5) . . . . ?
C83 C88 C92 C93 88.8(6) . . . . ?
C83 C88 C92 C94 -146.6(5) . . . . ?
C84 C83 C88 C87 1.2(7) . . . . ?
C84 C83 C88 C92 -175.3(4) . . . . ?
C84 C85 C86 C87 -0.3(8) . . . . ?
C85 C84 C89 C90 -50.9(6) . . . . ?
C85 C84 C89 C91 72.1(5) . . . . ?
C85 C86 C87 C88 1.3(8) . . . . ?
C86 C87 C88 C83 -1.7(7) . . . . ?
C86 C87 C88 C92 174.9(5) . . . . ?
C87 C88 C92 C93 -87.7(6) . . . . ?
C87 C88 C92 C94 36.9(7) . . . . ?
C88 C83 C84 C85 -0.2(6) . . . . ?
C88 C83 C84 C89 178.6(4) . . . . ?
C89 C84 C85 C86 -179.1(4) . . . . ?
C95 N7 C68 N8 177.6(4) . . . . ?
C95 N7 C68 C67 1.4(7) . . . . ?
C95 N7 C69 C70 -177.3(4) . . . . ?
C95 C96 C97 C98 0.1(7) . . . . ?
C95 C96 C101 C102 -98.9(6) . . . . ?
C95 C96 C101 C103 138.7(5) . . . . ?
C95 C100 C104 C105 109.1(5) . . . . ?
C95 C100 C104 C106 -126.0(5) . . . . ?
C96 C95 C100 C99 -1.2(7) . . . . ?
C96 C95 C100 C104 -177.9(5) . . . . ?
C96 C97 C98 C99 -0.4(8) . . . . ?
C97 C96 C101 C102 74.4(6) . . . . ?
C97 C96 C101 C103 -48.0(7) . . . . ?
C97 C98 C99 C100 0.0(8) . . . . ?
C98 C99 C100 C95 0.8(7) . . . . ?
C98 C99 C100 C104 177.6(5) . . . . ?
C99 C100 C104 C105 -67.5(6) . . . . ?
C99 C100 C104 C106 57.3(7) . . . . ?
C100 C95 C96 C97 0.7(7) . . . . ?
C100 C95 C96 C101 174.3(4) . . . . ?
C101 C96 C97 C98 -173.7(5) . . . . ?
C107 N8 C68 N7 179.3(4) . . . . ?
C107 N8 C68 C67 -4.6(7) . . . . ?
C107 N8 C70 C69 -179.5(4) . . . . ?
C107 C108 C109 C110 1.4(6) . . . . ?
C107 C108 C113 C114 -125.2(4) . . . . ?
C107 C108 C113 C115 112.1(5) . . . . ?
C107 C112 C116 C117 -105.7(8) . . . . ?
C107 C112 C116 C118 156.7(7) . . . . ?
C107 C112 C116 C122 112.5(9) . . . . ?
C107 C112 C116 C121 -83.1(10) . . . . ?
C108 C107 C112 C111 -0.5(6) . . . . ?
C108 C107 C112 C116 179.3(4) . . . . ?
C108 C109 C110 C111 -0.9(6) . . . . ?
C109 C108 C113 C114 54.1(5) . . . . ?
C109 C108 C113 C115 -68.5(5) . . . . ?
C109 C110 C111 C112 -0.3(7) . . . . ?
C110 C111 C112 C107 1.0(6) . . . . ?
C110 C111 C112 C116 -178.7(4) . . . . ?
C111 C112 C116 C117 74.1(8) . . . . ?
C111 C112 C116 C118 -23.5(8) . . . . ?
C111 C112 C116 C122 -67.7(10) . . . . ?
C111 C112 C116 C121 96.7(10) . . . . ?
C112 C107 C108 C109 -0.7(6) . . . . ?
C112 C107 C108 C113 178.7(4) . . . . ?
C113 C108 C109 C110 -178.0(4) . . . . ?

loop_
_exptl_oxdiff_crystal_face_indexfrac_h
_exptl_oxdiff_crystal_face_indexfrac_k
_exptl_oxdiff_crystal_face_indexfrac_l
_exptl_oxdiff_crystal_face_x
_exptl_oxdiff_crystal_face_y
_exptl_oxdiff_crystal_face_z
-1.0001 -2.0002 1.0005 -0.0160 0.1486 -0.0039
1.0001 2.0002 -1.0005 0.0160 -0.1486 0.0039
0.9991 -0.9981 2.0014 -0.1661 0.1033 -0.0756
-0.9991 0.9981 -2.0014 0.1661 -0.1033 0.0756
1.0002 -1.0017 -1.0009 0.0776 -0.0351 -0.0836
1.9988 -0.9980 2.0014 -0.1902 0.0765 -0.1273
-1.9988 0.9980 -2.0014 0.1902 -0.0765 0.1273
11.3765 4.0222 6.3848 -0.8755 -0.1629 -0.4550
-10.8581 -4.8056 -6.6317 0.8991 0.1672 0.4046
6.5910 -14.6871 -5.7688 0.6098 0.1130 -0.7844
-12.3339 -11.9289 -0.4871 0.5823 0.7597 0.2894
10.6398 14.0806 0.6972 -0.6025 -0.7860 -0.1385
2.1244 -18.9241 -1.4493 0.4543 0.5923 -0.6654
6.4577 15.1134 -5.4284 -0.0256 -0.9954 0.0921
10.8814 10.8620 -5.6826 -0.0248 -0.9649 -0.2615
-8.5417 -13.4495 5.6285 0.0257 0.9976 0.0648
4.9999 16.0049 -5.0013 -0.0433 -0.9704 0.1947
-12.9960 5.9977 -4.0022 0.5159 -0.0630 0.8371
-0.0044 9.0179 10.0092 -0.9968 0.1204 0.2893
6.9991 16.0063 -4.0005 -0.1729 -0.9779 0.0939
9.9990 13.0035 -5.0018 -0.1026 -0.9909 -0.1516
-4.9995 -17.0067 4.0004 0.1451 0.9621 -0.2265
-8.9992 -14.0040 5.0016 0.0989 1.0019 0.0707
9.0007 8.9972 -8.0047 0.2473 -0.9510 -0.2246

loop_
_smtbx_masks_void_nr
_smtbx_masks_void_average_x
_smtbx_masks_void_average_y
_smtbx_masks_void_average_z
_smtbx_masks_void_volume
_smtbx_masks_void_count_electrons
_smtbx_masks_void_content
1 0.000 0.000 0.500 738.4 158.9 '3.8 CH2Cl2'
2 0.000 0.500 0.000 738.4 158.9 '3.8 CH2Cl2'
3 0.170 0.567 0.496 15.9 0.0 ?
4 0.170 0.933 -0.004 15.9 0.0 ?
5 0.280 0.620 0.411 7.3 0.0 ?
6 0.280 0.880 0.911 7.3 0.0 ?
7 0.720 0.120 0.089 7.3 0.0 ?
8 0.720 0.380 0.589 7.3 0.0 ?
9 0.830 0.067 0.004 15.9 0.0 ?
10 0.830 0.433 0.504 15.9 0.0 ?
